data_4345209
loop_
_publ_author_name
'Rosenzweig, Michael W.'
'Heinemann, Frank W.'
'Maron, Laurent'
'Meyer, Karsten'

_publ_section_title
;
 Molecular and Electronic Structures of Eight-Coordinate Uranium
 Bipyridine Complexes: A Rare Example of a Bipy(2-) Ligand Coordinated to
 a U(4+) Ion.
;
_journal_issue 5
_journal_name_full 'Inorganic chemistry'
_journal_page_first 2792
_journal_page_last 2800
_journal_paper_doi 10.1021/acs.inorgchem.6b02954
_journal_volume 56
_journal_year 2017
_chemical_formula_moiety 'C79 H104 N5 O3 U, C18 H36 K N2 O6, 2 (C5 H12)'
_chemical_formula_sum 'C107 H164 K N7 O9 U'
_chemical_formula_weight 1969.58
_chemical_name_systematic
; 
 ? 
;
_space_group_crystal_system orthorhombic
_space_group_IT_number 29
_space_group_name_Hall 'P 2c -2ac'
_space_group_name_H-M_alt 'P c a 21'
_symmetry_space_group_name_Hall 'P 2c -2ac'
_symmetry_space_group_name_H-M 'P c a 21'
_atom_sites_solution_hydrogens geom
_atom_sites_solution_primary direct
_atom_sites_solution_secondary difmap
_audit_creation_method SHELXL-97
_cell_angle_alpha 90.00
_cell_angle_beta 90.00
_cell_angle_gamma 90.00
_cell_formula_units_Z 4
_cell_length_a 32.283(3)
_cell_length_b 11.4771(9)
_cell_length_c 27.246(2)
_cell_measurement_reflns_used 9589
_cell_measurement_temperature 100(2)
_cell_measurement_theta_max 28.47
_cell_measurement_theta_min 2.32
_cell_volume 10095.1(14)
_computing_cell_refinement 'Bruker SAINT'
_computing_data_collection 'Bruker APEX2'
_computing_data_reduction 'Bruker SAINT'
_computing_molecular_graphics 'SHELXTL 6.12 (Bruker AXS, 2002)'
_computing_publication_material 'SHELXTL 6.12 (Bruker AXS, 2002)'
_computing_structure_refinement 'SHELXL-2014/6 (Sheldrick, 2014)'
_computing_structure_solution 'SHELXTL 6.12 (Bruker AXS, 2002)'
_diffrn_ambient_temperature 100(2)
_diffrn_detector_area_resol_mean 83.33
_diffrn_measured_fraction_theta_full 0.999
_diffrn_measured_fraction_theta_max 0.999
_diffrn_measurement_device_type 'Bruker Kappa APEX II'
_diffrn_measurement_method '\f and \w scans'
_diffrn_radiation_monochromator 'Quazar focussing montel optics'
_diffrn_radiation_source 'ImuS micro-focus tube'
_diffrn_radiation_type MoK\a
_diffrn_radiation_wavelength 0.71073
_diffrn_reflns_av_R_equivalents 0.0971
_diffrn_reflns_av_sigmaI/netI 0.0541
_diffrn_reflns_limit_h_max 41
_diffrn_reflns_limit_h_min -41
_diffrn_reflns_limit_k_max 14
_diffrn_reflns_limit_k_min -14
_diffrn_reflns_limit_l_max 34
_diffrn_reflns_limit_l_min -34
_diffrn_reflns_number 398546
_diffrn_reflns_theta_full 27.10
_diffrn_reflns_theta_max 27.10
_diffrn_reflns_theta_min 2.18
_exptl_absorpt_coefficient_mu 1.708
_exptl_absorpt_correction_T_max 0.7458
_exptl_absorpt_correction_T_min 0.5916
_exptl_absorpt_correction_type multi-scan
_exptl_absorpt_process_details
;
SADABS-2014/5 (Bruker,2014/5) was used for absorption correction.
wR2(int) was 0.1483 before and 0.1014 after correction.
The ratio of minimum to maximum transmission is 0.7932.
The \l/2 correction factor is Not present.
;
_exptl_crystal_colour violet
_exptl_crystal_density_diffrn 1.296
_exptl_crystal_density_method 'not measured'
_exptl_crystal_description plate
_exptl_crystal_F_000 4152
_exptl_crystal_size_max 0.24
_exptl_crystal_size_mid 0.18
_exptl_crystal_size_min 0.07
_refine_diff_density_max 1.707
_refine_diff_density_min -2.090
_refine_diff_density_rms 0.136
_refine_ls_abs_structure_details 'Flack H D (1983), Acta Cryst. A39, 876-881'
_refine_ls_abs_structure_Flack 0.082(6)
_refine_ls_extinction_method none
_refine_ls_goodness_of_fit_ref 1.164
_refine_ls_hydrogen_treatment constr
_refine_ls_matrix_type full
_refine_ls_number_parameters 1267
_refine_ls_number_reflns 22222
_refine_ls_number_restraints 303
_refine_ls_restrained_S_all 1.161
_refine_ls_R_factor_all 0.0652
_refine_ls_R_factor_gt 0.0558
_refine_ls_shift/su_max 0.004
_refine_ls_shift/su_mean 0.000
_refine_ls_structure_factor_coef Fsqd
_refine_ls_weighting_details 'calc w=1/[\s^2^(Fo^2^)+(0.0000P)^2^+72.5667P] where P=(Fo^2^+2Fc^2^)/3'
_refine_ls_weighting_scheme calc
_refine_ls_wR_factor_gt 0.1208
_refine_ls_wR_factor_ref 0.1233
_reflns_number_gt 19464
_reflns_number_total 22222
_reflns_threshold_expression >2sigma(I)
_cod_data_source_file ic6b02954_si_002.cif
_cod_data_source_block mr1701
_cod_depositor_comments 'Adding full bibliography for 4345208--4345209.cif.'
_cod_original_cell_volume 10095.2(14)
_cod_database_code 4345209

loop_
_symmetry_equiv_pos_as_xyz
'x, y, z'
'-x, -y, z+1/2'
'-x+1/2, y, z+1/2'
'x+1/2, -y, z'

loop_
_atom_site_label
_atom_site_type_symbol
_atom_site_fract_x
_atom_site_fract_y
_atom_site_fract_z
_atom_site_U_iso_or_equiv
_atom_site_adp_type
_atom_site_occupancy
_atom_site_symmetry_multiplicity
_atom_site_calc_flag
_atom_site_refinement_flags
_atom_site_disorder_assembly
_atom_site_disorder_group
U1 U 0.337677(6) 0.370331(17) 0.497107(16) 0.01571(6) Uani 1 1 d . . .
O1 O 0.27587(15) 0.3446(4) 0.45994(17) 0.0180(10) Uani 1 1 d . . .
O2 O 0.37961(16) 0.4463(5) 0.4374(2) 0.0146(12) Uani 1 1 d . . .
O3 O 0.38667(18) 0.4365(5) 0.5499(2) 0.0183(13) Uani 1 1 d . . .
N1 N 0.30673(17) 0.1459(4) 0.51060(19) 0.0161(13) Uani 1 1 d . . .
N2 N 0.35670(18) 0.1905(5) 0.4255(2) 0.0171(12) Uani 1 1 d . . .
N3 N 0.39631(19) 0.1892(5) 0.5210(2) 0.0176(12) Uani 1 1 d . . .
N4 N 0.30884(14) 0.5605(4) 0.4955(3) 0.0154(10) Uani 1 1 d . . .
N5 N 0.29705(18) 0.4082(5) 0.5694(2) 0.0199(13) Uani 1 1 d . . .
C1 C 0.3068(2) 0.0646(6) 0.4695(3) 0.0246(17) Uani 1 1 d . . .
H1A H 0.2788 0.0303 0.4662 0.029 Uiso 1 1 calc R . .
H1B H 0.3264 0.0005 0.4768 0.029 Uiso 1 1 calc R . .
C2 C 0.3190(2) 0.1207(6) 0.4212(3) 0.0206(15) Uani 1 1 d . . .
H2A H 0.3233 0.0591 0.3963 0.025 Uiso 1 1 calc R . .
H2B H 0.2960 0.1711 0.4098 0.025 Uiso 1 1 calc R . .
C3 C 0.3922(2) 0.1133(6) 0.4353(3) 0.0209(15) Uani 1 1 d . . .
H3A H 0.4089 0.1049 0.4050 0.025 Uiso 1 1 calc R . .
H3B H 0.3820 0.0351 0.4446 0.025 Uiso 1 1 calc R . .
C4 C 0.4193(2) 0.1601(6) 0.4757(3) 0.0182(15) Uani 1 1 d . . .
H4A H 0.4408 0.1014 0.4837 0.022 Uiso 1 1 calc R . .
H4B H 0.4336 0.2309 0.4638 0.022 Uiso 1 1 calc R . .
C5 C 0.3764(2) 0.0834(6) 0.5432(3) 0.0173(15) Uani 1 1 d . . .
H5A H 0.3903 0.0657 0.5748 0.021 Uiso 1 1 calc R . .
H5B H 0.3809 0.0162 0.5211 0.021 Uiso 1 1 calc R . .
C6 C 0.3300(2) 0.0966(7) 0.5525(3) 0.0217(17) Uani 1 1 d . . .
H6A H 0.3184 0.0191 0.5605 0.026 Uiso 1 1 calc R . .
H6B H 0.3259 0.1475 0.5814 0.026 Uiso 1 1 calc R . .
C7 C 0.2625(2) 0.1608(6) 0.5268(3) 0.0196(15) Uani 1 1 d . . .
H7A H 0.2533 0.0879 0.5429 0.024 Uiso 1 1 calc R . .
H7B H 0.2613 0.2237 0.5516 0.024 Uiso 1 1 calc R . .
C8 C 0.2332(2) 0.1889(5) 0.4868(2) 0.0143(15) Uani 1 1 d . . .
C9 C 0.2407(2) 0.2849(5) 0.4556(2) 0.0138(13) Uani 1 1 d . . .
C10 C 0.2109(2) 0.3111(6) 0.4185(2) 0.0163(14) Uani 1 1 d . . .
C11 C 0.1774(2) 0.2351(6) 0.4131(3) 0.0191(15) Uani 1 1 d . . .
H11 H 0.1578 0.2514 0.3880 0.023 Uiso 1 1 calc R . .
C12 C 0.1708(2) 0.1369(6) 0.4421(3) 0.0210(15) Uani 1 1 d . . .
C13 C 0.1994(2) 0.1156(6) 0.4793(3) 0.0246(16) Uani 1 1 d . . .
H13 H 0.1958 0.0498 0.5000 0.030 Uiso 1 1 calc R . .
C14 C 0.2147(2) 0.4179(6) 0.3850(3) 0.0199(15) Uani 1 1 d . . .
C15 C 0.2231(2) 0.6371(6) 0.3816(3) 0.0249(16) Uani 1 1 d . . .
H15 H 0.2259 0.7090 0.4021 0.030 Uiso 1 1 calc R . .
C16 C 0.2576(2) 0.5142(6) 0.3180(3) 0.0247(16) Uani 1 1 d . . .
H16 H 0.2830 0.5057 0.2973 0.030 Uiso 1 1 calc R . .
C17 C 0.1814(2) 0.5373(7) 0.3171(3) 0.0260(17) Uani 1 1 d . . .
H17 H 0.1564 0.5435 0.2956 0.031 Uiso 1 1 calc R . .
C18 C 0.2183(2) 0.5299(6) 0.4153(3) 0.0190(15) Uani 1 1 d . . .
H18A H 0.2426 0.5243 0.4374 0.023 Uiso 1 1 calc R . .
H18B H 0.1933 0.5391 0.4359 0.023 Uiso 1 1 calc R . .
C19 C 0.1769(2) 0.4303(6) 0.3508(3) 0.0225(16) Uani 1 1 d . . .
H19A H 0.1741 0.3592 0.3305 0.027 Uiso 1 1 calc R . .
H19B H 0.1514 0.4385 0.3708 0.027 Uiso 1 1 calc R . .
C20 C 0.2616(2) 0.6218(7) 0.3503(3) 0.0282(17) Uani 1 1 d . . .
H20A H 0.2862 0.6137 0.3718 0.034 Uiso 1 1 calc R . .
H20B H 0.2656 0.6915 0.3295 0.034 Uiso 1 1 calc R . .
C21 C 0.2196(2) 0.5236(7) 0.2851(3) 0.0254(17) Uani 1 1 d . . .
H21A H 0.2224 0.5917 0.2630 0.030 Uiso 1 1 calc R . .
H21B H 0.2171 0.4527 0.2646 0.030 Uiso 1 1 calc R . .
C22 C 0.2534(2) 0.4081(7) 0.3519(3) 0.0209(17) Uani 1 1 d . . .
H22A H 0.2784 0.4017 0.3727 0.025 Uiso 1 1 calc R . .
H22B H 0.2514 0.3365 0.3318 0.025 Uiso 1 1 calc R . .
C23 C 0.1849(2) 0.6474(7) 0.3487(3) 0.0296(18) Uani 1 1 d . . .
H23A H 0.1874 0.7169 0.3274 0.036 Uiso 1 1 calc R . .
H23B H 0.1597 0.6563 0.3691 0.036 Uiso 1 1 calc R . .
C24 C 0.1337(2) 0.0540(6) 0.4340(2) 0.0205(15) Uani 1 1 d . . .
C25 C 0.1071(2) 0.0886(7) 0.3906(3) 0.0272(17) Uani 1 1 d . . .
H25A H 0.0831 0.0366 0.3886 0.041 Uiso 1 1 calc R . .
H25B H 0.1234 0.0827 0.3604 0.041 Uiso 1 1 calc R . .
H25C H 0.0976 0.1691 0.3949 0.041 Uiso 1 1 calc R . .
C26 C 0.1495(3) -0.0713(7) 0.4255(3) 0.0337(19) Uani 1 1 d . . .
H26A H 0.1260 -0.1256 0.4267 0.051 Uiso 1 1 calc R . .
H26B H 0.1695 -0.0917 0.4512 0.051 Uiso 1 1 calc R . .
H26C H 0.1629 -0.0763 0.3933 0.051 Uiso 1 1 calc R . .
C27 C 0.1068(2) 0.0542(7) 0.4808(3) 0.0293(18) Uani 1 1 d . . .
H27A H 0.0826 0.0040 0.4758 0.044 Uiso 1 1 calc R . .
H27B H 0.0975 0.1339 0.4878 0.044 Uiso 1 1 calc R . .
H27C H 0.1231 0.0250 0.5085 0.044 Uiso 1 1 calc R . .
C28 C 0.3639(2) 0.2554(6) 0.3781(2) 0.0194(15) Uani 1 1 d . . .
H28A H 0.3624 0.1998 0.3503 0.023 Uiso 1 1 calc R . .
H28B H 0.3417 0.3139 0.3736 0.023 Uiso 1 1 calc R . .
C29 C 0.4048(2) 0.3149(7) 0.3773(3) 0.0171(16) Uani 1 1 d . . .
C30 C 0.4108(2) 0.4160(6) 0.4073(3) 0.0154(15) Uani 1 1 d . . .
C31 C 0.4492(2) 0.4761(6) 0.4027(2) 0.0154(14) Uani 1 1 d . . .
C32 C 0.4811(2) 0.4236(7) 0.3761(3) 0.0247(17) Uani 1 1 d . . .
H32 H 0.5073 0.4611 0.3754 0.030 Uiso 1 1 calc R . .
C33 C 0.4765(2) 0.3180(7) 0.3503(3) 0.0237(16) Uani 1 1 d . A .
C34 C 0.4373(2) 0.2683(6) 0.3503(3) 0.0227(16) Uani 1 1 d . . .
H34 H 0.4326 0.2004 0.3312 0.027 Uiso 1 1 calc R . .
C35 C 0.4553(2) 0.5987(6) 0.4249(3) 0.0210(15) Uani 1 1 d . . .
C36 C 0.4538(2) 0.7295(6) 0.4986(5) 0.0352(18) Uani 1 1 d . . .
H36 H 0.4489 0.7327 0.5348 0.042 Uiso 1 1 calc R . .
C37 C 0.5041(3) 0.7712(8) 0.4331(4) 0.051(3) Uani 1 1 d . . .
H37 H 0.5328 0.7987 0.4259 0.061 Uiso 1 1 calc R . .
C38 C 0.4294(3) 0.8060(7) 0.4187(3) 0.035(2) Uani 1 1 d . . .
H38 H 0.4084 0.8573 0.4025 0.043 Uiso 1 1 calc R . .
C39 C 0.4485(2) 0.6042(7) 0.4807(3) 0.0298(19) Uani 1 1 d . . .
H39A H 0.4202 0.5764 0.4887 0.036 Uiso 1 1 calc R . .
H39B H 0.4686 0.5529 0.4975 0.036 Uiso 1 1 calc R . .
C40 C 0.4254(2) 0.6831(6) 0.3991(3) 0.0235(16) Uani 1 1 d . . .
H40A H 0.4312 0.6832 0.3634 0.028 Uiso 1 1 calc R . .
H40B H 0.3966 0.6557 0.4038 0.028 Uiso 1 1 calc R . .
C41 C 0.4972(2) 0.7738(8) 0.4874(4) 0.044(3) Uani 1 1 d . . .
H41A H 0.5003 0.8545 0.4998 0.053 Uiso 1 1 calc R . .
H41B H 0.5180 0.7241 0.5040 0.053 Uiso 1 1 calc R . .
C42 C 0.4732(3) 0.8496(8) 0.4064(4) 0.048(3) Uani 1 1 d . . .
H42A H 0.4779 0.8462 0.3706 0.058 Uiso 1 1 calc R . .
H42B H 0.4765 0.9314 0.4173 0.058 Uiso 1 1 calc R . .
C43 C 0.4991(3) 0.6476(7) 0.4140(4) 0.038(2) Uani 1 1 d . . .
H43A H 0.5201 0.5967 0.4295 0.045 Uiso 1 1 calc R . .
H43B H 0.5039 0.6468 0.3781 0.045 Uiso 1 1 calc R . .
C44 C 0.4228(3) 0.8076(7) 0.4727(3) 0.035(2) Uani 1 1 d . . .
H44A H 0.3944 0.7810 0.4802 0.042 Uiso 1 1 calc R . .
H44B H 0.4258 0.8884 0.4850 0.042 Uiso 1 1 calc R . .
C45 C 0.5134(3) 0.2613(8) 0.3245(3) 0.037(2) Uani 1 1 d D . .
C46 C 0.5519(5) 0.3339(16) 0.3235(8) 0.053(4) Uani 0.608(11) 1 d PU A 1
H46A H 0.5453 0.4120 0.3112 0.080 Uiso 0.608(11) 1 calc PR A 1
H46B H 0.5724 0.2975 0.3018 0.080 Uiso 0.608(11) 1 calc PR A 1
H46C H 0.5633 0.3399 0.3567 0.080 Uiso 0.608(11) 1 calc PR A 1
C47 C 0.5222(5) 0.1464(15) 0.3445(7) 0.052(4) Uani 0.608(11) 1 d PU A 1
H47A H 0.5467 0.1138 0.3283 0.079 Uiso 0.608(11) 1 calc PR A 1
H47B H 0.4984 0.0951 0.3389 0.079 Uiso 0.608(11) 1 calc PR A 1
H47C H 0.5274 0.1528 0.3798 0.079 Uiso 0.608(11) 1 calc PR A 1
C48 C 0.5019(5) 0.2491(16) 0.2697(4) 0.054(4) Uani 0.608(11) 1 d PDU A 1
H48A H 0.4963 0.3264 0.2559 0.081 Uiso 0.608(11) 1 calc PR A 1
H48B H 0.4771 0.2004 0.2666 0.081 Uiso 0.608(11) 1 calc PR A 1
H48C H 0.5249 0.2129 0.2519 0.081 Uiso 0.608(11) 1 calc PR A 1
C46A C 0.5442(8) 0.221(3) 0.3671(10) 0.052(4) Uani 0.392(11) 1 d PU A 2
H46D H 0.5556 0.2903 0.3834 0.077 Uiso 0.392(11) 1 calc PR A 2
H46E H 0.5668 0.1753 0.3530 0.077 Uiso 0.392(11) 1 calc PR A 2
H46F H 0.5290 0.1740 0.3910 0.077 Uiso 0.392(11) 1 calc PR A 2
C47A C 0.5037(8) 0.147(2) 0.3010(11) 0.055(4) Uani 0.392(11) 1 d PU A 2
H47D H 0.5292 0.1129 0.2878 0.082 Uiso 0.392(11) 1 calc PR A 2
H47E H 0.4839 0.1591 0.2743 0.082 Uiso 0.392(11) 1 calc PR A 2
H47F H 0.4917 0.0945 0.3255 0.082 Uiso 0.392(11) 1 calc PR A 2
C48A C 0.5375(8) 0.3452(19) 0.2917(10) 0.050(4) Uani 0.392(11) 1 d PDU A 2
H48D H 0.5384 0.4223 0.3071 0.076 Uiso 0.392(11) 1 calc PR A 2
H48E H 0.5238 0.3510 0.2597 0.076 Uiso 0.392(11) 1 calc PR A 2
H48F H 0.5658 0.3163 0.2873 0.076 Uiso 0.392(11) 1 calc PR A 2
C49 C 0.4278(2) 0.2356(6) 0.5555(3) 0.0205(15) Uani 1 1 d . . .
H49A H 0.4467 0.1713 0.5646 0.025 Uiso 1 1 calc R . .
H49B H 0.4445 0.2950 0.5380 0.025 Uiso 1 1 calc R . .
C50 C 0.4114(2) 0.2885(6) 0.6010(3) 0.0135(15) Uani 1 1 d . . .
C51 C 0.3933(2) 0.4014(6) 0.5967(3) 0.0160(15) Uani 1 1 d . . .
C52 C 0.3850(2) 0.4654(6) 0.6400(3) 0.0168(14) Uani 1 1 d . . .
C53 C 0.3890(2) 0.4045(6) 0.6836(3) 0.0203(15) Uani 1 1 d . . .
H53 H 0.3818 0.4446 0.7129 0.024 Uiso 1 1 calc R . .
C54 C 0.4027(2) 0.2892(6) 0.6886(3) 0.0180(14) Uani 1 1 d . . .
C55 C 0.4151(2) 0.2343(6) 0.6470(3) 0.0189(15) Uani 1 1 d . . .
H55 H 0.4264 0.1581 0.6490 0.023 Uiso 1 1 calc R . .
C56 C 0.3736(2) 0.5944(5) 0.6435(2) 0.0149(13) Uani 1 1 d . . .
C57 C 0.3227(2) 0.7405(6) 0.6782(3) 0.0219(16) Uani 1 1 d . . .
H57 H 0.2959 0.7483 0.6964 0.026 Uiso 1 1 calc R . .
C58 C 0.3979(2) 0.7862(6) 0.6800(3) 0.0206(15) Uani 1 1 d . . .
H58 H 0.4205 0.8243 0.6992 0.025 Uiso 1 1 calc R . .
C59 C 0.3596(2) 0.7860(6) 0.6011(2) 0.0204(15) Uani 1 1 d . . .
H59 H 0.3570 0.8241 0.5682 0.025 Uiso 1 1 calc R . .
C60 C 0.3326(2) 0.6104(6) 0.6709(3) 0.0231(16) Uani 1 1 d . . .
H60A H 0.3343 0.5714 0.7032 0.028 Uiso 1 1 calc R . .
H60B H 0.3100 0.5732 0.6519 0.028 Uiso 1 1 calc R . .
C61 C 0.3700(2) 0.6573(6) 0.5935(3) 0.0192(15) Uani 1 1 d . . .
H61A H 0.3965 0.6504 0.5754 0.023 Uiso 1 1 calc R . .
H61B H 0.3481 0.6199 0.5735 0.023 Uiso 1 1 calc R . .
C62 C 0.3569(2) 0.7982(6) 0.7076(3) 0.0255(17) Uani 1 1 d . . .
H62A H 0.3592 0.7609 0.7402 0.031 Uiso 1 1 calc R . .
H62B H 0.3504 0.8817 0.7125 0.031 Uiso 1 1 calc R . .
C63 C 0.3938(3) 0.8461(6) 0.6295(3) 0.0274(17) Uani 1 1 d . . .
H63A H 0.3870 0.9296 0.6340 0.033 Uiso 1 1 calc R . .
H63B H 0.4202 0.8404 0.6113 0.033 Uiso 1 1 calc R . .
C64 C 0.4084(2) 0.6577(6) 0.6721(3) 0.0214(15) Uani 1 1 d . . .
H64A H 0.4122 0.6195 0.7044 0.026 Uiso 1 1 calc R . .
H64B H 0.4347 0.6514 0.6537 0.026 Uiso 1 1 calc R . .
C65 C 0.3187(2) 0.7989(6) 0.6282(3) 0.0251(16) Uani 1 1 d . . .
H65A H 0.2961 0.7617 0.6091 0.030 Uiso 1 1 calc R . .
H65B H 0.3119 0.8824 0.6323 0.030 Uiso 1 1 calc R . .
C66 C 0.4015(2) 0.2290(6) 0.7393(3) 0.0203(15) Uani 1 1 d . . .
C67 C 0.4273(3) 0.1155(7) 0.7398(3) 0.040(2) Uani 1 1 d . . .
H67A H 0.4563 0.1337 0.7326 0.061 Uiso 1 1 calc R . .
H67B H 0.4166 0.0619 0.7149 0.061 Uiso 1 1 calc R . .
H67C H 0.4253 0.0791 0.7722 0.061 Uiso 1 1 calc R . .
C68 C 0.3563(2) 0.1972(7) 0.7492(3) 0.0296(18) Uani 1 1 d . . .
H68A H 0.3405 0.2681 0.7562 0.044 Uiso 1 1 calc R . .
H68B H 0.3548 0.1445 0.7774 0.044 Uiso 1 1 calc R . .
H68C H 0.3446 0.1584 0.7202 0.044 Uiso 1 1 calc R . .
C69 C 0.4174(3) 0.3090(7) 0.7806(3) 0.0276(17) Uani 1 1 d . . .
H69A H 0.4459 0.3328 0.7734 0.041 Uiso 1 1 calc R . .
H69B H 0.4166 0.2668 0.8118 0.041 Uiso 1 1 calc R . .
H69C H 0.3997 0.3781 0.7827 0.041 Uiso 1 1 calc R . .
C70 C 0.3197(2) 0.6493(6) 0.4657(3) 0.0195(15) Uani 1 1 d . . .
H70 H 0.3434 0.6382 0.4456 0.023 Uiso 1 1 calc R . .
C71 C 0.2998(2) 0.7530(6) 0.4618(3) 0.0227(16) Uani 1 1 d . . .
H71 H 0.3092 0.8109 0.4395 0.027 Uiso 1 1 calc R . .
C72 C 0.26423(19) 0.7732(5) 0.4920(4) 0.0231(16) Uani 1 1 d . . .
H72 H 0.2493 0.8443 0.4896 0.028 Uiso 1 1 calc R . .
C73 C 0.2523(2) 0.6901(6) 0.5239(2) 0.0189(15) Uani 1 1 d . . .
H73 H 0.2282 0.7025 0.5433 0.023 Uiso 1 1 calc R . .
C74 C 0.2748(2) 0.5835(6) 0.5292(3) 0.0196(15) Uani 1 1 d . . .
C75 C 0.2677(2) 0.5025(6) 0.5656(3) 0.0191(14) Uani 1 1 d . . .
C76 C 0.2347(2) 0.5089(7) 0.6013(3) 0.0236(16) Uani 1 1 d . . .
H76 H 0.2123 0.5612 0.5960 0.028 Uiso 1 1 calc R . .
C77 C 0.2352(2) 0.4418(7) 0.6418(3) 0.0261(18) Uani 1 1 d . . .
H77 H 0.2132 0.4463 0.6650 0.031 Uiso 1 1 calc R . .
C78 C 0.2685(3) 0.3650(7) 0.6496(3) 0.0281(18) Uani 1 1 d . . .
H78 H 0.2707 0.3225 0.6794 0.034 Uiso 1 1 calc R . .
C79 C 0.2972(2) 0.3526(6) 0.6143(3) 0.0222(15) Uani 1 1 d . . .
H79 H 0.3195 0.3010 0.6208 0.027 Uiso 1 1 calc R . .
K1 K 0.11247(5) 0.54336(14) 0.63487(6) 0.0241(3) Uani 1 1 d . . .
O4 O 0.15640(17) 0.7086(5) 0.6930(2) 0.0314(13) Uani 1 1 d . . .
O5 O 0.15642(16) 0.7286(4) 0.59122(17) 0.0237(11) Uani 1 1 d . . .
O6 O 0.12864(17) 0.3556(5) 0.5708(2) 0.0328(13) Uani 1 1 d . . .
O7 O 0.13947(17) 0.3306(5) 0.6733(2) 0.0278(12) Uani 1 1 d . . .
O8 O 0.03999(19) 0.5388(6) 0.6920(3) 0.0471(17) Uani 1 1 d . . .
O9 O 0.03505(18) 0.5963(5) 0.5907(3) 0.0469(17) Uani 1 1 d . . .
N6 N 0.1169(2) 0.5119(6) 0.7450(3) 0.0319(16) Uani 1 1 d . . .
N7 N 0.1075(2) 0.5804(6) 0.5244(2) 0.0299(15) Uani 1 1 d . . .
C80 C 0.1370(3) 0.6121(7) 0.7668(3) 0.037(2) Uani 1 1 d . . .
H80A H 0.1476 0.5896 0.7995 0.044 Uiso 1 1 calc R . .
H80B H 0.1159 0.6736 0.7717 0.044 Uiso 1 1 calc R . .
C81 C 0.1721(3) 0.6627(7) 0.7378(3) 0.034(2) Uani 1 1 d . . .
H81A H 0.1857 0.7254 0.7568 0.041 Uiso 1 1 calc R . .
H81B H 0.1930 0.6016 0.7308 0.041 Uiso 1 1 calc R . .
C82 C 0.1875(3) 0.7736(8) 0.6669(3) 0.040(2) Uani 1 1 d . . .
H82A H 0.2113 0.7224 0.6588 0.048 Uiso 1 1 calc R . .
H82B H 0.1977 0.8386 0.6874 0.048 Uiso 1 1 calc R . .
C83 C 0.1686(3) 0.8198(7) 0.6209(3) 0.037(2) Uani 1 1 d . . .
H83A H 0.1443 0.8688 0.6291 0.045 Uiso 1 1 calc R . .
H83B H 0.1890 0.8689 0.6033 0.045 Uiso 1 1 calc R . .
C84 C 0.1443(3) 0.7643(7) 0.5428(3) 0.0315(19) Uani 1 1 d . . .
H84A H 0.1653 0.8186 0.5293 0.038 Uiso 1 1 calc R . .
H84B H 0.1175 0.8060 0.5445 0.038 Uiso 1 1 calc R . .
C85 C 0.1404(3) 0.6627(7) 0.5104(3) 0.035(2) Uani 1 1 d . . .
H85A H 0.1672 0.6206 0.5100 0.042 Uiso 1 1 calc R . .
H85B H 0.1349 0.6905 0.4766 0.042 Uiso 1 1 calc R . .
C86 C 0.1138(2) 0.4678(6) 0.5020(4) 0.0317(18) Uani 1 1 d . . .
H86A H 0.1220 0.4801 0.4673 0.038 Uiso 1 1 calc R . .
H86B H 0.0870 0.4258 0.5018 0.038 Uiso 1 1 calc R . .
C87 C 0.1450(3) 0.3924(7) 0.5253(3) 0.0321(19) Uani 1 1 d . . .
H87A H 0.1510 0.3243 0.5042 0.039 Uiso 1 1 calc R . .
H87B H 0.1711 0.4361 0.5305 0.039 Uiso 1 1 calc R . .
C88 C 0.1518(3) 0.2619(7) 0.5923(3) 0.0317(19) Uani 1 1 d . . .
H88A H 0.1813 0.2847 0.5959 0.038 Uiso 1 1 calc R . .
H88B H 0.1504 0.1922 0.5710 0.038 Uiso 1 1 calc R . .
C89 C 0.1337(3) 0.2350(7) 0.6416(3) 0.036(2) Uani 1 1 d . . .
H89A H 0.1038 0.2182 0.6382 0.044 Uiso 1 1 calc R . .
H89B H 0.1474 0.1652 0.6555 0.044 Uiso 1 1 calc R . .
C90 C 0.1289(3) 0.3045(7) 0.7228(3) 0.0305(19) Uani 1 1 d . . .
H90A H 0.1438 0.2336 0.7338 0.037 Uiso 1 1 calc R . .
H90B H 0.0988 0.2903 0.7257 0.037 Uiso 1 1 calc R . .
C91 C 0.1414(3) 0.4079(7) 0.7542(3) 0.033(2) Uani 1 1 d . . .
H91A H 0.1386 0.3862 0.7892 0.039 Uiso 1 1 calc R . .
H91B H 0.1709 0.4259 0.7480 0.039 Uiso 1 1 calc R . .
C92 C 0.0753(3) 0.4985(8) 0.7656(4) 0.046(3) Uani 1 1 d . . .
H92A H 0.0763 0.5171 0.8011 0.055 Uiso 1 1 calc R . .
H92B H 0.0668 0.4160 0.7624 0.055 Uiso 1 1 calc R . .
C93 C 0.0434(3) 0.5737(10) 0.7418(5) 0.064(4) Uani 1 1 d . . .
H93A H 0.0165 0.5645 0.7587 0.077 Uiso 1 1 calc R . .
H93B H 0.0518 0.6566 0.7438 0.077 Uiso 1 1 calc R . .
C94 C 0.0035(3) 0.5823(10) 0.6690(5) 0.057(3) Uani 1 1 d . . .
H94A H 0.0032 0.6684 0.6704 0.069 Uiso 1 1 calc R . .
H94B H -0.0214 0.5527 0.6863 0.069 Uiso 1 1 calc R . .
C95 C 0.0031(3) 0.5432(10) 0.6175(5) 0.065(4) Uani 1 1 d . . .
H95A H 0.0065 0.4575 0.6164 0.078 Uiso 1 1 calc R . .
H95B H -0.0239 0.5628 0.6025 0.078 Uiso 1 1 calc R . .
C96 C 0.0322(3) 0.5702(9) 0.5396(4) 0.057(3) Uani 1 1 d . . .
H96A H 0.0052 0.5973 0.5267 0.068 Uiso 1 1 calc R . .
H96B H 0.0339 0.4849 0.5346 0.068 Uiso 1 1 calc R . .
C97 C 0.0668(3) 0.6296(9) 0.5124(4) 0.051(3) Uani 1 1 d . . .
H97A H 0.0619 0.6220 0.4767 0.061 Uiso 1 1 calc R . .
H97B H 0.0667 0.7136 0.5206 0.061 Uiso 1 1 calc R . .
C101 C 0.0899(11) 0.936(3) 0.7714(10) 0.105(7) Uani 0.520(17) 1 d PDU B 1
H10A H 0.1109 0.8795 0.7814 0.157 Uiso 0.520(17) 1 calc PR B 1
H10B H 0.0626 0.9108 0.7829 0.157 Uiso 0.520(17) 1 calc PR B 1
H10C H 0.0964 1.0124 0.7858 0.157 Uiso 0.520(17) 1 calc PR B 1
C102 C 0.0895(9) 0.945(3) 0.7208(10) 0.100(5) Uani 0.520(17) 1 d PDU B 1
H10D H 0.0970 0.8674 0.7080 0.120 Uiso 0.520(17) 1 calc PR B 1
H10E H 0.1126 0.9981 0.7120 0.120 Uiso 0.520(17) 1 calc PR B 1
C103 C 0.0519(9) 0.986(3) 0.6908(9) 0.099(5) Uani 0.520(17) 1 d PDU B 1
H10F H 0.0462 1.0680 0.6996 0.118 Uiso 0.520(17) 1 calc PR B 1
H10G H 0.0277 0.9393 0.7012 0.118 Uiso 0.520(17) 1 calc PR B 1
C104 C 0.0555(11) 0.977(4) 0.6312(9) 0.100(5) Uani 0.520(17) 1 d PDU B 1
H10H H 0.0831 1.0069 0.6214 0.120 Uiso 0.520(17) 1 calc PR B 1
H10I H 0.0542 0.8942 0.6218 0.120 Uiso 0.520(17) 1 calc PR B 1
C105 C 0.0246(11) 1.040(3) 0.6033(12) 0.116(8) Uani 0.520(17) 1 d PDU B 1
H10J H 0.0129 0.9879 0.5783 0.174 Uiso 0.520(17) 1 calc PR B 1
H10K H 0.0375 1.1071 0.5873 0.174 Uiso 0.520(17) 1 calc PR B 1
H10L H 0.0026 1.0662 0.6254 0.174 Uiso 0.520(17) 1 calc PR B 1
C111 C 0.1104(12) 0.958(3) 0.7776(12) 0.099(7) Uani 0.480(17) 1 d PDU B 2
H11A H 0.1236 1.0222 0.7953 0.149 Uiso 0.480(17) 1 calc PR B 2
H11B H 0.1315 0.9030 0.7663 0.149 Uiso 0.480(17) 1 calc PR B 2
H11C H 0.0910 0.9177 0.7995 0.149 Uiso 0.480(17) 1 calc PR B 2
C112 C 0.0888(11) 1.002(2) 0.7372(12) 0.095(5) Uani 0.480(17) 1 d PDU B 2
H11D H 0.1094 1.0421 0.7163 0.114 Uiso 0.480(17) 1 calc PR B 2
H11E H 0.0700 1.0631 0.7499 0.114 Uiso 0.480(17) 1 calc PR B 2
C113 C 0.0627(12) 0.924(3) 0.7029(11) 0.098(5) Uani 0.480(17) 1 d PDU B 2
H11F H 0.0341 0.9195 0.7160 0.117 Uiso 0.480(17) 1 calc PR B 2
H11G H 0.0743 0.8443 0.7033 0.117 Uiso 0.480(17) 1 calc PR B 2
C114 C 0.0606(12) 0.970(4) 0.6455(11) 0.101(5) Uani 0.480(17) 1 d PDU B 2
H11H H 0.0600 1.0561 0.6475 0.121 Uiso 0.480(17) 1 calc PR B 2
H11I H 0.0878 0.9495 0.6310 0.121 Uiso 0.480(17) 1 calc PR B 2
C115 C 0.0310(12) 0.940(4) 0.6096(12) 0.119(7) Uani 0.480(17) 1 d PDU B 2
H11J H 0.0386 0.9758 0.5782 0.178 Uiso 0.480(17) 1 calc PR B 2
H11K H 0.0037 0.9685 0.6198 0.178 Uiso 0.480(17) 1 calc PR B 2
H11L H 0.0301 0.8552 0.6059 0.178 Uiso 0.480(17) 1 calc PR B 2
C201 C 0.2494(10) 0.048(3) 0.6754(11) 0.062(6) Uani 0.448(14) 1 d PDU C 1
H20C H 0.2409 0.0667 0.6419 0.093 Uiso 0.448(14) 1 calc PR C 1
H20D H 0.2546 -0.0364 0.6779 0.093 Uiso 0.448(14) 1 calc PR C 1
H20E H 0.2748 0.0902 0.6835 0.093 Uiso 0.448(14) 1 calc PR C 1
C202 C 0.2180(8) 0.079(3) 0.7082(8) 0.049(4) Uani 0.448(14) 1 d PDU C 1
H20F H 0.2003 0.0101 0.7143 0.059 Uiso 0.448(14) 1 calc PR C 1
H20G H 0.2005 0.1395 0.6926 0.059 Uiso 0.448(14) 1 calc PR C 1
C203 C 0.2336(8) 0.1254(19) 0.7575(7) 0.058(3) Uani 0.448(14) 1 d PDU C 1
H20H H 0.2164 0.1935 0.7667 0.069 Uiso 0.448(14) 1 calc PR C 1
H20I H 0.2623 0.1535 0.7530 0.069 Uiso 0.448(14) 1 calc PR C 1
C204 C 0.2333(9) 0.034(2) 0.8030(8) 0.058(4) Uani 0.448(14) 1 d PDU C 1
H20J H 0.2101 0.0614 0.8240 0.069 Uiso 0.448(14) 1 calc PR C 1
H20K H 0.2237 -0.0397 0.7882 0.069 Uiso 0.448(14) 1 calc PR C 1
C205 C 0.2642(8) 0.000(2) 0.8367(9) 0.051(5) Uani 0.448(14) 1 d PDU C 1
H20L H 0.2520 -0.0507 0.8618 0.077 Uiso 0.448(14) 1 calc PR C 1
H20M H 0.2761 0.0691 0.8525 0.077 Uiso 0.448(14) 1 calc PR C 1
H20N H 0.2861 -0.0426 0.8193 0.077 Uiso 0.448(14) 1 calc PR C 1
C211 C 0.2382(8) 0.066(2) 0.6621(7) 0.055(5) Uani 0.552(14) 1 d PDU C 2
H21C H 0.2145 0.0681 0.6395 0.082 Uiso 0.552(14) 1 calc PR C 2
H21D H 0.2547 -0.0044 0.6555 0.082 Uiso 0.552(14) 1 calc PR C 2
H21E H 0.2554 0.1350 0.6573 0.082 Uiso 0.552(14) 1 calc PR C 2
C212 C 0.2236(8) 0.063(3) 0.7109(6) 0.053(3) Uani 0.552(14) 1 d PDU C 2
H21F H 0.1988 0.0121 0.7104 0.063 Uiso 0.552(14) 1 calc PR C 2
H21G H 0.2136 0.1423 0.7180 0.063 Uiso 0.552(14) 1 calc PR C 2
C213 C 0.2482(7) 0.0256(16) 0.7559(6) 0.057(3) Uani 0.552(14) 1 d PDU C 2
H21H H 0.2672 0.0906 0.7639 0.068 Uiso 0.552(14) 1 calc PR C 2
H21I H 0.2658 -0.0410 0.7459 0.068 Uiso 0.552(14) 1 calc PR C 2
C214 C 0.2250(6) -0.0126(17) 0.8080(6) 0.048(4) Uani 0.552(14) 1 d PDU C 2
H21J H 0.2087 0.0551 0.8196 0.058 Uiso 0.552(14) 1 calc PR C 2
H21K H 0.2051 -0.0756 0.8004 0.058 Uiso 0.552(14) 1 calc PR C 2
C215 C 0.2510(8) -0.052(2) 0.8484(7) 0.061(5) Uani 0.552(14) 1 d PDU C 2
H21L H 0.2358 -0.1089 0.8682 0.091 Uiso 0.552(14) 1 calc PR C 2
H21M H 0.2585 0.0149 0.8690 0.091 Uiso 0.552(14) 1 calc PR C 2
H21N H 0.2762 -0.0880 0.8353 0.091 Uiso 0.552(14) 1 calc PR C 2

loop_
_atom_site_aniso_label
_atom_site_aniso_U_11
_atom_site_aniso_U_22
_atom_site_aniso_U_33
_atom_site_aniso_U_23
_atom_site_aniso_U_13
_atom_site_aniso_U_12
U1 0.01783(9) 0.01203(9) 0.01727(10) 0.00975(14) -0.00037(18) -0.00004(9)
O1 0.023(3) 0.013(2) 0.019(2) 0.0013(18) -0.005(2) -0.0027(19)
O2 0.015(3) 0.011(2) 0.018(3) 0.006(2) -0.003(2) 0.000(2)
O3 0.021(3) 0.020(3) 0.015(3) 0.007(2) 0.000(2) 0.000(2)
N1 0.022(3) 0.010(3) 0.017(3) 0.000(2) 0.000(2) 0.001(2)
N2 0.026(3) 0.014(3) 0.012(3) 0.003(2) -0.002(2) 0.000(2)
N3 0.025(3) 0.014(3) 0.014(3) 0.004(2) -0.001(3) 0.001(2)
N4 0.018(2) 0.011(2) 0.017(3) -0.003(4) -0.002(4) -0.0015(17)
N5 0.022(3) 0.013(3) 0.025(3) -0.001(2) 0.003(3) -0.003(2)
C1 0.022(4) 0.013(4) 0.039(5) -0.006(3) -0.001(3) -0.003(3)
C2 0.025(4) 0.011(3) 0.026(4) -0.002(3) -0.003(3) -0.003(3)
C3 0.024(4) 0.010(3) 0.029(4) 0.004(3) 0.006(3) -0.001(3)
C4 0.026(4) 0.006(3) 0.022(3) 0.006(2) 0.006(3) 0.001(3)
C5 0.027(4) 0.008(3) 0.018(4) 0.001(3) -0.001(3) 0.002(3)
C6 0.030(4) 0.018(4) 0.017(4) 0.014(3) 0.009(3) 0.009(3)
C7 0.030(4) 0.015(3) 0.014(4) 0.008(3) 0.008(3) -0.004(3)
C8 0.023(3) 0.016(3) 0.004(4) 0.001(2) -0.001(2) 0.002(2)
C9 0.024(4) 0.008(3) 0.009(3) 0.002(2) 0.001(3) -0.002(3)
C10 0.024(4) 0.013(3) 0.012(3) -0.005(3) -0.001(3) 0.000(3)
C11 0.019(4) 0.028(4) 0.010(3) 0.003(3) -0.003(3) 0.001(3)
C12 0.022(4) 0.015(3) 0.026(4) 0.002(3) 0.001(3) -0.002(3)
C13 0.024(4) 0.011(3) 0.039(4) 0.003(3) 0.000(3) -0.003(3)
C14 0.022(4) 0.018(3) 0.020(4) 0.001(3) -0.005(3) 0.001(3)
C15 0.031(4) 0.017(3) 0.027(4) 0.000(3) -0.011(3) 0.000(3)
C16 0.029(4) 0.026(4) 0.020(4) 0.006(3) 0.002(3) -0.001(3)
C17 0.025(4) 0.028(4) 0.025(4) 0.004(3) -0.011(3) -0.002(3)
C18 0.023(4) 0.015(3) 0.019(4) 0.009(3) -0.001(3) -0.003(3)
C19 0.025(4) 0.018(4) 0.025(4) 0.003(3) -0.009(3) -0.005(3)
C20 0.030(4) 0.020(4) 0.035(4) 0.010(3) -0.007(3) -0.004(3)
C21 0.035(4) 0.029(4) 0.012(4) 0.004(3) -0.005(3) -0.004(3)
C22 0.022(4) 0.024(4) 0.016(4) 0.003(3) 0.000(3) 0.010(3)
C23 0.032(4) 0.021(4) 0.036(5) 0.008(3) -0.011(4) 0.002(3)
C24 0.028(4) 0.024(4) 0.010(3) 0.011(3) -0.004(3) -0.007(3)
C25 0.027(4) 0.029(4) 0.026(4) 0.007(3) -0.001(3) -0.009(3)
C26 0.032(4) 0.033(5) 0.036(5) 0.004(4) 0.000(4) -0.007(4)
C27 0.026(4) 0.039(4) 0.022(4) -0.007(3) 0.003(3) -0.012(3)
C28 0.032(4) 0.016(3) 0.010(3) 0.002(3) 0.000(3) 0.001(3)
C29 0.019(4) 0.023(4) 0.009(4) 0.010(3) 0.001(3) 0.007(3)
C30 0.010(3) 0.017(3) 0.019(4) 0.007(3) 0.003(3) 0.002(3)
C31 0.024(4) 0.013(3) 0.010(3) 0.000(2) 0.001(3) 0.008(3)
C32 0.021(4) 0.028(4) 0.026(4) 0.012(3) 0.007(3) 0.008(3)
C33 0.024(4) 0.025(4) 0.022(4) 0.004(3) 0.003(3) 0.008(3)
C34 0.029(4) 0.018(4) 0.021(4) 0.005(3) 0.007(3) 0.011(3)
C35 0.018(3) 0.009(3) 0.037(4) -0.002(3) 0.000(3) -0.002(3)
C36 0.033(4) 0.038(4) 0.034(4) -0.021(6) 0.016(5) -0.014(3)
C37 0.030(5) 0.029(5) 0.093(9) -0.022(5) 0.032(5) -0.019(4)
C38 0.043(5) 0.018(4) 0.046(5) 0.003(4) -0.003(4) 0.004(3)
C39 0.026(4) 0.033(4) 0.030(5) -0.001(3) -0.005(3) -0.011(3)
C40 0.029(4) 0.019(4) 0.023(4) 0.003(3) 0.006(3) 0.007(3)
C41 0.024(4) 0.043(5) 0.066(9) -0.017(5) -0.007(5) -0.011(3)
C42 0.074(7) 0.023(5) 0.048(6) 0.003(4) 0.026(5) -0.019(4)
C43 0.027(4) 0.028(4) 0.058(6) -0.012(4) 0.014(4) -0.009(3)
C44 0.028(4) 0.023(4) 0.055(6) -0.020(4) 0.005(4) -0.006(3)
C45 0.030(5) 0.035(5) 0.046(6) -0.002(4) 0.010(4) 0.011(4)
C46 0.043(7) 0.056(7) 0.061(8) -0.004(7) 0.022(7) 0.017(6)
C47 0.047(7) 0.052(7) 0.058(8) 0.008(7) 0.025(6) 0.022(6)
C48 0.049(7) 0.056(7) 0.056(8) -0.002(6) 0.026(6) 0.017(6)
C46A 0.040(8) 0.056(8) 0.058(9) 0.002(8) 0.025(7) 0.024(7)
C47A 0.050(8) 0.056(8) 0.057(8) -0.005(8) 0.028(7) 0.017(7)
C48A 0.049(8) 0.051(8) 0.051(9) 0.006(8) 0.024(7) 0.016(7)
C49 0.020(4) 0.019(4) 0.023(4) -0.002(3) 0.000(3) 0.006(3)
C50 0.010(3) 0.021(4) 0.009(4) -0.008(3) 0.002(3) 0.001(3)
C51 0.009(3) 0.018(3) 0.021(4) 0.002(3) -0.001(3) -0.003(3)
C52 0.011(3) 0.016(3) 0.023(4) 0.006(3) 0.004(3) 0.003(3)
C53 0.019(4) 0.015(3) 0.027(4) -0.001(3) -0.001(3) 0.001(3)
C54 0.014(3) 0.023(4) 0.017(4) 0.009(3) -0.001(3) -0.001(3)
C55 0.014(3) 0.024(4) 0.019(4) 0.004(3) -0.005(3) 0.004(3)
C56 0.022(3) 0.009(3) 0.014(3) 0.001(2) -0.001(3) -0.001(2)
C57 0.027(4) 0.018(4) 0.021(4) 0.004(3) 0.001(3) 0.004(3)
C58 0.032(4) 0.016(3) 0.014(4) 0.002(3) -0.009(3) -0.006(3)
C59 0.042(4) 0.012(3) 0.007(3) 0.001(3) -0.002(3) 0.006(3)
C60 0.023(4) 0.014(3) 0.032(4) 0.005(3) 0.001(3) -0.002(3)
C61 0.029(4) 0.012(3) 0.017(4) 0.003(3) 0.001(3) 0.004(3)
C62 0.040(5) 0.019(4) 0.017(4) 0.007(3) -0.003(3) 0.002(3)
C63 0.042(5) 0.015(4) 0.025(4) 0.009(3) 0.004(3) -0.004(3)
C64 0.021(4) 0.015(3) 0.029(4) 0.001(3) -0.005(3) -0.002(3)
C65 0.032(4) 0.018(4) 0.024(4) 0.006(3) -0.009(3) 0.011(3)
C66 0.026(4) 0.014(3) 0.021(4) 0.002(3) 0.000(3) -0.001(3)
C67 0.060(6) 0.027(5) 0.034(5) 0.014(4) 0.000(4) 0.019(4)
C68 0.034(4) 0.032(4) 0.022(4) 0.004(3) 0.000(3) -0.008(4)
C69 0.033(4) 0.028(4) 0.021(4) 0.008(3) -0.003(3) -0.004(3)
C70 0.020(3) 0.022(4) 0.017(4) 0.003(3) 0.000(3) -0.003(3)
C71 0.026(4) 0.012(3) 0.030(4) 0.001(3) -0.009(3) -0.004(3)
C72 0.023(3) 0.016(3) 0.031(5) 0.000(4) -0.014(4) 0.006(2)
C73 0.016(3) 0.030(4) 0.010(4) -0.006(3) -0.001(3) 0.004(3)
C74 0.016(3) 0.020(3) 0.023(4) 0.003(3) -0.005(3) -0.002(3)
C75 0.015(3) 0.017(3) 0.025(4) -0.005(3) -0.006(3) -0.002(3)
C76 0.017(4) 0.036(4) 0.018(4) -0.007(3) -0.005(3) 0.000(3)
C77 0.021(4) 0.037(5) 0.021(4) -0.005(4) 0.008(3) -0.005(3)
C78 0.030(5) 0.022(4) 0.032(5) 0.005(4) 0.001(4) -0.011(3)
C79 0.030(4) 0.016(4) 0.020(4) 0.000(3) 0.003(3) -0.006(3)
K1 0.0179(7) 0.0253(8) 0.0290(9) 0.0027(7) 0.0009(7) -0.0004(6)
O4 0.035(3) 0.028(3) 0.031(3) 0.011(2) -0.004(3) -0.005(2)
O5 0.035(3) 0.025(3) 0.012(2) 0.004(2) -0.006(2) -0.004(2)
O6 0.036(3) 0.027(3) 0.036(3) -0.002(3) -0.003(3) -0.001(3)
O7 0.033(3) 0.023(3) 0.027(3) 0.003(2) 0.007(2) -0.002(2)
O8 0.029(3) 0.044(4) 0.068(5) 0.012(4) 0.018(3) 0.009(3)
O9 0.021(3) 0.038(4) 0.081(5) 0.001(3) -0.007(3) 0.000(3)
N6 0.036(4) 0.029(4) 0.031(4) 0.005(3) 0.012(3) 0.002(3)
N7 0.036(4) 0.032(4) 0.021(4) 0.001(3) -0.009(3) 0.006(3)
C80 0.053(6) 0.033(5) 0.024(4) -0.001(4) 0.005(4) 0.007(4)
C81 0.051(5) 0.028(4) 0.024(4) 0.008(3) -0.003(4) 0.002(4)
C82 0.047(6) 0.033(5) 0.039(5) -0.005(4) -0.006(4) -0.019(4)
C83 0.054(6) 0.020(4) 0.038(5) 0.002(3) -0.019(4) -0.008(4)
C84 0.043(5) 0.027(4) 0.024(4) -0.001(3) -0.009(4) 0.006(4)
C85 0.042(5) 0.032(4) 0.031(5) 0.002(3) -0.009(3) 0.003(3)
C86 0.035(4) 0.042(4) 0.018(5) -0.007(4) -0.009(4) -0.001(3)
C87 0.040(5) 0.026(4) 0.031(5) -0.005(3) -0.005(4) 0.003(4)
C88 0.048(5) 0.025(4) 0.022(4) -0.006(3) -0.010(4) 0.006(4)
C89 0.043(5) 0.018(4) 0.047(6) 0.001(4) -0.020(4) -0.006(3)
C90 0.042(5) 0.025(4) 0.024(4) 0.006(3) 0.018(4) -0.001(4)
C91 0.050(5) 0.035(4) 0.014(4) 0.011(3) 0.013(4) 0.003(4)
C92 0.060(7) 0.037(5) 0.042(6) -0.003(4) 0.033(5) 0.000(5)
C93 0.052(7) 0.048(6) 0.093(10) 0.015(6) 0.048(7) 0.012(5)
C94 0.014(4) 0.055(6) 0.103(10) 0.004(6) 0.013(5) 0.005(4)
C95 0.017(5) 0.051(7) 0.127(12) 0.020(7) -0.009(6) 0.000(4)
C96 0.028(5) 0.053(6) 0.090(9) -0.027(6) -0.029(5) 0.006(4)
C97 0.040(5) 0.048(5) 0.064(8) -0.004(5) -0.025(4) 0.013(5)
C101 0.108(15) 0.085(13) 0.121(14) -0.012(12) 0.010(14) -0.007(13)
C102 0.108(10) 0.075(9) 0.116(11) -0.031(9) 0.005(10) -0.003(9)
C103 0.110(10) 0.076(9) 0.111(11) -0.026(9) 0.000(9) -0.006(8)
C104 0.112(11) 0.081(9) 0.107(12) -0.022(10) -0.015(10) -0.008(9)
C105 0.124(15) 0.096(14) 0.128(16) -0.013(15) -0.043(14) -0.006(14)
C111 0.108(15) 0.066(12) 0.124(14) -0.038(12) 0.016(13) -0.017(12)
C112 0.102(11) 0.068(10) 0.116(12) -0.031(10) 0.002(10) -0.014(10)
C113 0.103(10) 0.073(9) 0.117(11) -0.030(9) -0.001(9) -0.007(9)
C114 0.109(10) 0.079(9) 0.114(12) -0.022(10) -0.014(10) -0.006(8)
C115 0.120(14) 0.095(13) 0.142(15) -0.018(14) -0.028(13) -0.012(13)
C201 0.049(11) 0.045(11) 0.093(12) 0.013(10) -0.001(10) 0.009(10)
C202 0.055(7) 0.044(8) 0.048(7) 0.013(6) 0.001(6) 0.012(7)
C203 0.065(7) 0.052(7) 0.055(6) -0.001(6) 0.000(6) 0.009(6)
C204 0.073(7) 0.052(8) 0.049(6) -0.012(7) -0.004(6) 0.021(7)
C205 0.064(11) 0.045(11) 0.045(10) -0.007(9) 0.004(9) 0.014(10)
C211 0.051(10) 0.030(9) 0.083(11) 0.006(9) 0.007(9) -0.001(8)
C212 0.062(7) 0.048(7) 0.048(6) 0.009(6) 0.003(5) 0.010(6)
C213 0.065(7) 0.054(6) 0.051(6) 0.000(6) 0.000(6) 0.014(6)
C214 0.067(8) 0.035(8) 0.043(7) 0.003(6) -0.001(6) 0.020(7)
C215 0.077(11) 0.063(11) 0.042(9) -0.008(9) -0.003(9) 0.024(9)

loop_
_atom_type_symbol
_atom_type_description
_atom_type_scat_dispersion_real
_atom_type_scat_dispersion_imag
_atom_type_scat_source
C C 0.0033 0.0016 'International Tables Vol C Tables 4.2.6.8 and 6.1.1.4'
H H 0.0000 0.0000 'International Tables Vol C Tables 4.2.6.8 and 6.1.1.4'
N N 0.0061 0.0033 'International Tables Vol C Tables 4.2.6.8 and 6.1.1.4'
O O 0.0106 0.0060 'International Tables Vol C Tables 4.2.6.8 and 6.1.1.4'
K K 0.2009 0.2494 'International Tables Vol C Tables 4.2.6.8 and 6.1.1.4'
U U -9.6767 9.6646 'International Tables Vol C Tables 4.2.6.8 and 6.1.1.4'

loop_
_geom_angle_atom_site_label_1
_geom_angle_atom_site_label_2
_geom_angle_atom_site_label_3
_geom_angle
O1 U1 O3 160.82(19)
O1 U1 O2 104.69(18)
O3 U1 O2 84.91(16)
O1 U1 N4 76.42(17)
O3 U1 N4 88.7(2)
O2 U1 N4 82.5(2)
O1 U1 N5 84.77(19)
O3 U1 N5 78.5(2)
O2 U1 N5 146.67(19)
N4 U1 N5 68.6(2)
O1 U1 N1 67.76(16)
O3 U1 N1 118.40(18)
O2 U1 N1 131.11(17)
N4 U1 N1 135.38(15)
N5 U1 N1 82.16(17)
O1 U1 N3 125.95(16)
O3 U1 N3 68.95(18)
O2 U1 N3 92.69(18)
N4 U1 N3 157.49(19)
N5 U1 N3 107.64(18)
N1 U1 N3 62.59(16)
O1 U1 N2 78.04(17)
O3 U1 N2 121.08(18)
O2 U1 N2 70.61(18)
N4 U1 N2 136.4(2)
N5 U1 N2 142.49(17)
N1 U1 N2 60.52(15)
N3 U1 N2 60.09(16)
C9 O1 U1 149.5(4)
C30 O2 U1 141.1(5)
C51 O3 U1 127.4(5)
C1 N1 C6 110.3(6)
C1 N1 C7 107.4(5)
C6 N1 C7 107.5(5)
C1 N1 U1 119.3(4)
C6 N1 U1 105.9(4)
C7 N1 U1 105.9(4)
C2 N2 C3 109.5(5)
C2 N2 C28 109.3(5)
C3 N2 C28 109.3(5)
C2 N2 U1 105.5(4)
C3 N2 U1 118.0(4)
C28 N2 U1 104.9(4)
C4 N3 C49 105.4(5)
C4 N3 C5 111.6(5)
C49 N3 C5 109.2(5)
C4 N3 U1 107.7(4)
C49 N3 U1 109.5(4)
C5 N3 U1 113.1(4)
C70 N4 C74 116.0(5)
C70 N4 U1 127.1(5)
C74 N4 U1 116.8(4)
C79 N5 C75 114.3(6)
C79 N5 U1 129.8(5)
C75 N5 U1 115.9(4)
N1 C1 C2 113.3(6)
N1 C1 H1A 108.9
C2 C1 H1A 108.9
N1 C1 H1B 108.9
C2 C1 H1B 108.9
H1A C1 H1B 107.7
N2 C2 C1 112.2(6)
N2 C2 H2A 109.2
C1 C2 H2A 109.2
N2 C2 H2B 109.2
C1 C2 H2B 109.2
H2A C2 H2B 107.9
N2 C3 C4 111.7(6)
N2 C3 H3A 109.3
C4 C3 H3A 109.3
N2 C3 H3B 109.3
C4 C3 H3B 109.3
H3A C3 H3B 107.9
N3 C4 C3 113.6(6)
N3 C4 H4A 108.8
C3 C4 H4A 108.8
N3 C4 H4B 108.8
C3 C4 H4B 108.8
H4A C4 H4B 107.7
N3 C5 C6 114.0(6)
N3 C5 H5A 108.8
C6 C5 H5A 108.8
N3 C5 H5B 108.8
C6 C5 H5B 108.8
H5A C5 H5B 107.6
N1 C6 C5 114.2(6)
N1 C6 H6A 108.7
C5 C6 H6A 108.7
N1 C6 H6B 108.7
C5 C6 H6B 108.7
H6A C6 H6B 107.6
C8 C7 N1 114.6(5)
C8 C7 H7A 108.6
N1 C7 H7A 108.6
C8 C7 H7B 108.6
N1 C7 H7B 108.6
H7A C7 H7B 107.6
C13 C8 C9 121.1(6)
C13 C8 C7 118.5(6)
C9 C8 C7 120.4(6)
O1 C9 C8 119.5(6)
O1 C9 C10 122.0(6)
C8 C9 C10 118.5(6)
C11 C10 C9 117.6(6)
C11 C10 C14 120.0(6)
C9 C10 C14 122.4(6)
C12 C11 C10 124.4(7)
C12 C11 H11 117.8
C10 C11 H11 117.8
C11 C12 C13 116.9(6)
C11 C12 C24 122.4(6)
C13 C12 C24 120.7(6)
C8 C13 C12 121.3(6)
C8 C13 H13 119.3
C12 C13 H13 119.3
C10 C14 C18 110.9(6)
C10 C14 C19 111.7(6)
C18 C14 C19 107.9(6)
C10 C14 C22 110.8(6)
C18 C14 C22 108.3(6)
C19 C14 C22 107.1(6)
C20 C15 C23 109.9(6)
C20 C15 C18 108.9(6)
C23 C15 C18 109.3(6)
C20 C15 H15 109.6
C23 C15 H15 109.6
C18 C15 H15 109.6
C20 C16 C21 110.6(6)
C20 C16 C22 107.6(6)
C21 C16 C22 109.8(6)
C20 C16 H16 109.6
C21 C16 H16 109.6
C22 C16 H16 109.6
C21 C17 C23 110.4(6)
C21 C17 C19 109.8(6)
C23 C17 C19 109.2(6)
C21 C17 H17 109.2
C23 C17 H17 109.2
C19 C17 H17 109.2
C14 C18 C15 110.9(6)
C14 C18 H18A 109.5
C15 C18 H18A 109.5
C14 C18 H18B 109.5
C15 C18 H18B 109.5
H18A C18 H18B 108.1
C17 C19 C14 111.0(6)
C17 C19 H19A 109.4
C14 C19 H19A 109.4
C17 C19 H19B 109.4
C14 C19 H19B 109.4
H19A C19 H19B 108.0
C15 C20 C16 110.4(6)
C15 C20 H20A 109.6
C16 C20 H20A 109.6
C15 C20 H20B 109.6
C16 C20 H20B 109.6
H20A C20 H20B 108.1
C17 C21 C16 108.8(6)
C17 C21 H21A 109.9
C16 C21 H21A 109.9
C17 C21 H21B 109.9
C16 C21 H21B 109.9
H21A C21 H21B 108.3
C16 C22 C14 111.5(6)
C16 C22 H22A 109.3
C14 C22 H22A 109.3
C16 C22 H22B 109.3
C14 C22 H22B 109.3
H22A C22 H22B 108.0
C15 C23 C17 108.9(6)
C15 C23 H23A 109.9
C17 C23 H23A 109.9
C15 C23 H23B 109.9
C17 C23 H23B 109.9
H23A C23 H23B 108.3
C25 C24 C26 108.4(6)
C25 C24 C27 108.9(6)
C26 C24 C27 108.1(6)
C25 C24 C12 113.0(6)
C26 C24 C12 109.9(6)
C27 C24 C12 108.4(6)
C24 C25 H25A 109.5
C24 C25 H25B 109.5
H25A C25 H25B 109.5
C24 C25 H25C 109.5
H25A C25 H25C 109.5
H25B C25 H25C 109.5
C24 C26 H26A 109.5
C24 C26 H26B 109.5
H26A C26 H26B 109.5
C24 C26 H26C 109.5
H26A C26 H26C 109.5
H26B C26 H26C 109.5
C24 C27 H27A 109.5
C24 C27 H27B 109.5
H27A C27 H27B 109.5
C24 C27 H27C 109.5
H27A C27 H27C 109.5
H27B C27 H27C 109.5
C29 C28 N2 112.1(6)
C29 C28 H28A 109.2
N2 C28 H28A 109.2
C29 C28 H28B 109.2
N2 C28 H28B 109.2
H28A C28 H28B 107.9
C34 C29 C30 120.8(7)
C34 C29 C28 120.1(7)
C30 C29 C28 118.9(6)
O2 C30 C31 125.5(7)
O2 C30 C29 117.2(6)
C31 C30 C29 117.4(6)
C32 C31 C30 118.6(6)
C32 C31 C35 120.1(7)
C30 C31 C35 121.2(6)
C31 C32 C33 123.6(7)
C31 C32 H32 118.2
C33 C32 H32 118.2
C34 C33 C32 116.8(7)
C34 C33 C45 122.3(7)
C32 C33 C45 120.9(7)
C33 C34 C29 122.0(7)
C33 C34 H34 119.0
C29 C34 H34 119.0
C39 C35 C40 109.6(6)
C39 C35 C31 113.9(6)
C40 C35 C31 108.3(6)
C39 C35 C43 107.9(6)
C40 C35 C43 104.9(6)
C31 C35 C43 111.8(6)
C44 C36 C41 108.4(8)
C44 C36 C39 109.4(8)
C41 C36 C39 110.8(7)
C44 C36 H36 109.4
C41 C36 H36 109.4
C39 C36 H36 109.4
C41 C37 C43 110.1(8)
C41 C37 C42 111.2(7)
C43 C37 C42 108.5(9)
C41 C37 H37 109.0
C43 C37 H37 109.0
C42 C37 H37 109.0
C44 C38 C40 110.5(7)
C44 C38 C42 110.0(8)
C40 C38 C42 107.8(7)
C44 C38 H38 109.5
C40 C38 H38 109.5
C42 C38 H38 109.5
C36 C39 C35 109.8(7)
C36 C39 H39A 109.7
C35 C39 H39A 109.7
C36 C39 H39B 109.7
C35 C39 H39B 109.7
H39A C39 H39B 108.2
C38 C40 C35 111.8(7)
C38 C40 H40A 109.3
C35 C40 H40A 109.3
C38 C40 H40B 109.3
C35 C40 H40B 109.3
H40A C40 H40B 107.9
C37 C41 C36 109.2(8)
C37 C41 H41A 109.8
C36 C41 H41A 109.8
C37 C41 H41B 109.8
C36 C41 H41B 109.8
H41A C41 H41B 108.3
C37 C42 C38 107.8(7)
C37 C42 H42A 110.2
C38 C42 H42A 110.2
C37 C42 H42B 110.2
C38 C42 H42B 110.2
H42A C42 H42B 108.5
C37 C43 C35 111.6(7)
C37 C43 H43A 109.3
C35 C43 H43A 109.3
C37 C43 H43B 109.3
C35 C43 H43B 109.3
H43A C43 H43B 108.0
C38 C44 C36 111.1(7)
C38 C44 H44A 109.4
C36 C44 H44A 109.4
C38 C44 H44B 109.4
C36 C44 H44B 109.4
H44A C44 H44B 108.0
C47 C45 C47A 53.5(13)
C47 C45 C46 110.5(12)
C47A C45 C46 131.0(13)
C47 C45 C48A 133.8(13)
C47A C45 C48A 114.3(16)
C47 C45 C33 111.3(9)
C47A C45 C33 114.0(11)
C46 C45 C33 114.7(9)
C48A C45 C33 113.5(11)
C47 C45 C48 109.1(12)
C47A C45 C48 57.0(13)
C46 C45 C48 103.5(12)
C48A C45 C48 67.4(14)
C33 C45 C48 107.2(8)
C47 C45 C46A 49.1(12)
C47A C45 C46A 101.0(16)
C46 C45 C46A 69.9(14)
C48A C45 C46A 106.8(16)
C33 C45 C46A 105.8(10)
C48 C45 C46A 145.9(12)
C45 C46 H46A 109.5
C45 C46 H46B 109.5
C45 C46 H46C 109.5
C45 C47 H47A 109.5
C45 C47 H47B 109.5
C45 C47 H47C 109.5
C45 C48 H48A 109.5
C45 C48 H48B 109.5
C45 C48 H48C 109.5
C45 C46A H46D 109.5
C45 C46A H46E 109.5
H46D C46A H46E 109.5
C45 C46A H46F 109.5
H46D C46A H46F 109.5
H46E C46A H46F 109.5
C45 C47A H47D 109.5
C45 C47A H47E 109.5
H47D C47A H47E 109.5
C45 C47A H47F 109.5
H47D C47A H47F 109.5
H47E C47A H47F 109.5
C45 C48A H48D 109.5
C45 C48A H48E 109.5
H48D C48A H48E 109.5
C45 C48A H48F 109.5
H48D C48A H48F 109.5
H48E C48A H48F 109.5
C50 C49 N3 115.5(6)
C50 C49 H49A 108.4
N3 C49 H49A 108.4
C50 C49 H49B 108.4
N3 C49 H49B 108.4
H49A C49 H49B 107.5
C55 C50 C51 120.8(7)
C55 C50 C49 122.4(6)
C51 C50 C49 116.7(7)
O3 C51 C52 126.9(6)
O3 C51 C50 114.4(7)
C52 C51 C50 118.7(7)
C53 C52 C51 115.8(6)
C53 C52 C56 117.3(6)
C51 C52 C56 126.9(6)
C52 C53 C54 126.2(7)
C52 C53 H53 116.9
C54 C53 H53 116.9
C55 C54 C53 116.7(7)
C55 C54 C66 123.1(6)
C53 C54 C66 120.1(7)
C54 C55 C50 121.0(7)
C54 C55 H55 119.5
C50 C55 H55 119.5
C52 C56 C60 110.7(5)
C52 C56 C61 114.6(6)
C60 C56 C61 108.0(6)
C52 C56 C64 108.2(5)
C60 C56 C64 108.9(6)
C61 C56 C64 106.3(5)
C62 C57 C65 109.9(6)
C62 C57 C60 109.9(6)
C65 C57 C60 109.1(6)
C62 C57 H57 109.3
C65 C57 H57 109.3
C60 C57 H57 109.3
C62 C58 C64 110.4(6)
C62 C58 C63 108.9(6)
C64 C58 C63 109.0(6)
C62 C58 H58 109.5
C64 C58 H58 109.5
C63 C58 H58 109.5
C63 C59 C65 109.9(6)
C63 C59 C61 110.4(6)
C65 C59 C61 110.6(6)
C63 C59 H59 108.6
C65 C59 H59 108.6
C61 C59 H59 108.6
C56 C60 C57 111.1(6)
C56 C60 H60A 109.4
C57 C60 H60A 109.4
C56 C60 H60B 109.4
C57 C60 H60B 109.4
H60A C60 H60B 108.0
C59 C61 C56 110.4(6)
C59 C61 H61A 109.6
C56 C61 H61A 109.6
C59 C61 H61B 109.6
C56 C61 H61B 109.6
H61A C61 H61B 108.1
C57 C62 C58 109.4(6)
C57 C62 H62A 109.8
C58 C62 H62A 109.8
C57 C62 H62B 109.8
C58 C62 H62B 109.8
H62A C62 H62B 108.2
C59 C63 C58 108.4(6)
C59 C63 H63A 110.0
C58 C63 H63A 110.0
C59 C63 H63B 110.0
C58 C63 H63B 110.0
H63A C63 H63B 108.4
C58 C64 C56 111.3(6)
C58 C64 H64A 109.4
C56 C64 H64A 109.4
C58 C64 H64B 109.4
C56 C64 H64B 109.4
H64A C64 H64B 108.0
C59 C65 C57 108.6(6)
C59 C65 H65A 110.0
C57 C65 H65A 110.0
C59 C65 H65B 110.0
C57 C65 H65B 110.0
H65A C65 H65B 108.4
C68 C66 C69 109.3(6)
C68 C66 C54 106.8(6)
C69 C66 C54 112.2(6)
C68 C66 C67 108.1(6)
C69 C66 C67 108.5(6)
C54 C66 C67 111.9(6)
C66 C67 H67A 109.5
C66 C67 H67B 109.5
H67A C67 H67B 109.5
C66 C67 H67C 109.5
H67A C67 H67C 109.5
H67B C67 H67C 109.5
C66 C68 H68A 109.5
C66 C68 H68B 109.5
H68A C68 H68B 109.5
C66 C68 H68C 109.5
H68A C68 H68C 109.5
H68B C68 H68C 109.5
C66 C69 H69A 109.5
C66 C69 H69B 109.5
H69A C69 H69B 109.5
C66 C69 H69C 109.5
H69A C69 H69C 109.5
H69B C69 H69C 109.5
N4 C70 C71 125.9(7)
N4 C70 H70 117.1
C71 C70 H70 117.1
C70 C71 C72 118.5(7)
C70 C71 H71 120.7
C72 C71 H71 120.7
C73 C72 C71 119.1(6)
C73 C72 H72 120.5
C71 C72 H72 120.5
C72 C73 C74 121.7(6)
C72 C73 H73 119.2
C74 C73 H73 119.2
C75 C74 C73 124.4(7)
C75 C74 N4 117.2(6)
C73 C74 N4 118.3(6)
C74 C75 N5 116.6(6)
C74 C75 C76 125.0(7)
N5 C75 C76 118.4(6)
C77 C76 C75 121.0(7)
C77 C76 H76 119.5
C75 C76 H76 119.5
C76 C77 C78 119.2(7)
C76 C77 H77 120.4
C78 C77 H77 120.4
C79 C78 C77 119.1(8)
C79 C78 H78 120.4
C77 C78 H78 120.4
C78 C79 N5 125.8(7)
C78 C79 H79 117.1
N5 C79 H79 117.1
O7 K1 O8 92.09(18)
O7 K1 O5 131.27(16)
O8 K1 O5 131.79(18)
O7 K1 O6 60.43(16)
O8 K1 O6 118.8(2)
O5 K1 O6 102.83(16)
O7 K1 O9 128.29(18)
O8 K1 O9 60.4(2)
O5 K1 O9 95.91(17)
O6 K1 O9 93.67(19)
O7 K1 O4 102.62(16)
O8 K1 O4 96.8(2)
O5 K1 O4 58.78(15)
O6 K1 O4 139.47(17)
O9 K1 O4 122.10(18)
O7 K1 N6 60.67(17)
O8 K1 N6 59.2(2)
O5 K1 N6 118.97(18)
O6 K1 N6 120.90(18)
O9 K1 N6 119.2(2)
O4 K1 N6 60.31(18)
O7 K1 N7 120.56(18)
O8 K1 N7 120.4(2)
O5 K1 N7 60.28(17)
O6 K1 N7 60.33(18)
O9 K1 N7 60.3(2)
O4 K1 N7 118.87(18)
N6 K1 N7 178.8(2)
C81 O4 C82 111.5(6)
C81 O4 K1 114.1(4)
C82 O4 K1 114.7(5)
C83 O5 C84 113.5(6)
C83 O5 K1 118.0(5)
C84 O5 K1 117.8(4)
C87 O6 C88 112.8(6)
C87 O6 K1 112.5(4)
C88 O6 K1 114.6(4)
C89 O7 C90 112.7(6)
C89 O7 K1 114.2(4)
C90 O7 K1 117.7(4)
C93 O8 C94 112.7(8)
C93 O8 K1 117.3(6)
C94 O8 K1 116.0(6)
C95 O9 C96 111.7(8)
C95 O9 K1 109.5(6)
C96 O9 K1 115.2(5)
C80 N6 C91 109.8(7)
C80 N6 C92 109.7(7)
C91 N6 C92 110.3(7)
C80 N6 K1 109.4(5)
C91 N6 K1 107.1(5)
C92 N6 K1 110.4(6)
C86 N7 C97 112.1(7)
C86 N7 C85 111.2(7)
C97 N7 C85 110.0(7)
C86 N7 K1 106.7(5)
C97 N7 K1 108.8(5)
C85 N7 K1 107.9(4)
N6 C80 C81 115.6(7)
N6 C80 H80A 108.4
C81 C80 H80A 108.4
N6 C80 H80B 108.4
C81 C80 H80B 108.4
H80A C80 H80B 107.4
O4 C81 C80 109.0(7)
O4 C81 H81A 109.9
C80 C81 H81A 109.9
O4 C81 H81B 109.9
C80 C81 H81B 109.9
H81A C81 H81B 108.3
O4 C82 C83 108.2(7)
O4 C82 H82A 110.0
C83 C82 H82A 110.0
O4 C82 H82B 110.0
C83 C82 H82B 110.0
H82A C82 H82B 108.4
O5 C83 C82 109.8(7)
O5 C83 H83A 109.7
C82 C83 H83A 109.7
O5 C83 H83B 109.7
C82 C83 H83B 109.7
H83A C83 H83B 108.2
O5 C84 C85 110.4(6)
O5 C84 H84A 109.6
C85 C84 H84A 109.6
O5 C84 H84B 109.6
C85 C84 H84B 109.6
H84A C84 H84B 108.1
C84 C85 N7 114.6(7)
C84 C85 H85A 108.6
N7 C85 H85A 108.6
C84 C85 H85B 108.6
N7 C85 H85B 108.6
H85A C85 H85B 107.6
N7 C86 C87 116.0(7)
N7 C86 H86A 108.3
C87 C86 H86A 108.3
N7 C86 H86B 108.3
C87 C86 H86B 108.3
H86A C86 H86B 107.4
O6 C87 C86 107.4(7)
O6 C87 H87A 110.2
C86 C87 H87A 110.2
O6 C87 H87B 110.2
C86 C87 H87B 110.2
H87A C87 H87B 108.5
O6 C88 C89 108.5(7)
O6 C88 H88A 110.0
C89 C88 H88A 110.0
O6 C88 H88B 110.0
C89 C88 H88B 110.0
H88A C88 H88B 108.4
O7 C89 C88 109.7(6)
O7 C89 H89A 109.7
C88 C89 H89A 109.7
O7 C89 H89B 109.7
C88 C89 H89B 109.7
H89A C89 H89B 108.2
O7 C90 C91 107.8(6)
O7 C90 H90A 110.1
C91 C90 H90A 110.1
O7 C90 H90B 110.1
C91 C90 H90B 110.1
H90A C90 H90B 108.5
N6 C91 C90 113.7(7)
N6 C91 H91A 108.8
C90 C91 H91A 108.8
N6 C91 H91B 108.8
C90 C91 H91B 108.8
H91A C91 H91B 107.7
N6 C92 C93 113.9(8)
N6 C92 H92A 108.8
C93 C92 H92A 108.8
N6 C92 H92B 108.8
C93 C92 H92B 108.8
H92A C92 H92B 107.7
O8 C93 C92 107.9(8)
O8 C93 H93A 110.1
C92 C93 H93A 110.1
O8 C93 H93B 110.1
C92 C93 H93B 110.1
H93A C93 H93B 108.4
O8 C94 C95 108.6(8)
O8 C94 H94A 110.0
C95 C94 H94A 110.0
O8 C94 H94B 110.0
C95 C94 H94B 110.0
H94A C94 H94B 108.4
O9 C95 C94 111.0(9)
O9 C95 H95A 109.4
C94 C95 H95A 109.4
O9 C95 H95B 109.4
C94 C95 H95B 109.4
H95A C95 H95B 108.0
O9 C96 C97 109.7(7)
O9 C96 H96A 109.7
C97 C96 H96A 109.7
O9 C96 H96B 109.7
C97 C96 H96B 109.7
H96A C96 H96B 108.2
N7 C97 C96 112.4(8)
N7 C97 H97A 109.1
C96 C97 H97A 109.1
N7 C97 H97B 109.1
C96 C97 H97B 109.1
H97A C97 H97B 107.9
C101 C102 C103 124(2)
C101 C102 H10D 106.3
C103 C102 H10D 106.3
C101 C102 H10E 106.3
C103 C102 H10E 106.3
H10D C102 H10E 106.4
C102 C103 C104 117.1(19)
C102 C103 H10F 108.0
C104 C103 H10F 108.0
C102 C103 H10G 108.0
C104 C103 H10G 108.0
H10F C103 H10G 107.3
C105 C104 C103 117(2)
C105 C104 H10H 108.2
C103 C104 H10H 108.2
C105 C104 H10I 108.2
C103 C104 H10I 108.2
H10H C104 H10I 107.3
C112 C111 H11A 109.5
C112 C111 H11B 109.5
H11A C111 H11B 109.5
C112 C111 H11C 109.5
H11A C111 H11C 109.5
H11B C111 H11C 109.5
C111 C112 C113 123(2)
C111 C112 H11D 106.7
C113 C112 H11D 106.7
C111 C112 H11E 106.7
C113 C112 H11E 106.7
H11D C112 H11E 106.6
C112 C113 C114 114(2)
C112 C113 H11F 108.7
C114 C113 H11F 108.7
C112 C113 H11G 108.7
C114 C113 H11G 108.7
H11F C113 H11G 107.6
C115 C114 C113 127(3)
C115 C114 H11H 105.5
C113 C114 H11H 105.5
C115 C114 H11I 105.5
C113 C114 H11I 105.5
H11H C114 H11I 106.1
C114 C115 H11J 109.5
C114 C115 H11K 109.5
H11J C115 H11K 109.5
C114 C115 H11L 109.5
H11J C115 H11L 109.5
H11K C115 H11L 109.5
C201 C202 C203 114(2)
C201 C202 H20F 108.7
C203 C202 H20F 108.7
C201 C202 H20G 108.7
C203 C202 H20G 108.7
H20F C202 H20G 107.6
C202 C203 C204 116.4(19)
C202 C203 H20H 108.2
C204 C203 H20H 108.2
C202 C203 H20I 108.2
C204 C203 H20I 108.2
H20H C203 H20I 107.3
C205 C204 C203 132(2)
C205 C204 H20J 104.2
C203 C204 H20J 104.2
C205 C204 H20K 104.2
C203 C204 H20K 104.2
H20J C204 H20K 105.5
C212 C211 H21C 109.5
C212 C211 H21D 109.5
H21C C211 H21D 109.5
C212 C211 H21E 109.5
H21C C211 H21E 109.5
H21D C211 H21E 109.5
C211 C212 C213 126.4(19)
C211 C212 H21F 105.7
C213 C212 H21F 105.7
C211 C212 H21G 105.7
C213 C212 H21G 105.7
H21F C212 H21G 106.2
C212 C213 C214 121.7(16)
C212 C213 H21H 106.9
C214 C213 H21H 106.9
C212 C213 H21I 106.9
C214 C213 H21I 106.9
H21H C213 H21I 106.7
C215 C214 C213 117.8(16)
C215 C214 H21J 107.9
C213 C214 H21J 107.9
C215 C214 H21K 107.9
C213 C214 H21K 107.9
H21J C214 H21K 107.2
C214 C215 H21L 109.5
C214 C215 H21M 109.5
H21L C215 H21M 109.5
C214 C215 H21N 109.5
H21L C215 H21N 109.5
H21M C215 H21N 109.5

loop_
_geom_bond_atom_site_label_1
_geom_bond_atom_site_label_2
_geom_bond_distance
U1 O1 2.257(5)
U1 O3 2.269(6)
U1 O2 2.289(5)
U1 N4 2.373(4)
U1 N5 2.406(6)
U1 N1 2.787(5)
U1 N3 2.886(6)
U1 N2 2.906(6)
O1 C9 1.333(8)
O2 C30 1.343(9)
O3 C51 1.354(9)
N1 C1 1.457(9)
N1 C6 1.480(9)
N1 C7 1.503(9)
N2 C2 1.463(9)
N2 C3 1.474(9)
N2 C28 1.510(8)
N3 C4 1.478(9)
N3 C49 1.483(9)
N3 C5 1.502(9)
N4 C70 1.350(9)
N4 C74 1.456(10)
N5 C79 1.380(9)
N5 C75 1.442(9)
C1 C2 1.516(11)
C1 H1A 0.9900
C1 H1B 0.9900
C2 H2A 0.9900
C2 H2B 0.9900
C3 C4 1.505(10)
C3 H3A 0.9900
C3 H3B 0.9900
C4 H4A 0.9900
C4 H4B 0.9900
C5 C6 1.525(10)
C5 H5A 0.9900
C5 H5B 0.9900
C6 H6A 0.9900
C6 H6B 0.9900
C7 C8 1.478(9)
C7 H7A 0.9900
C7 H7B 0.9900
C8 C13 1.393(9)
C8 C9 1.413(8)
C9 C10 1.427(9)
C10 C11 1.397(10)
C10 C14 1.532(9)
C11 C12 1.393(10)
C11 H11 0.9500
C12 C13 1.394(10)
C12 C24 1.545(10)
C13 H13 0.9500
C14 C18 1.532(10)
C14 C19 1.543(10)
C14 C22 1.544(10)
C15 C20 1.518(11)
C15 C23 1.529(10)
C15 C18 1.543(9)
C15 H15 1.0000
C16 C20 1.522(11)
C16 C21 1.523(10)
C16 C22 1.535(10)
C16 H16 1.0000
C17 C21 1.518(11)
C17 C23 1.534(11)
C17 C19 1.540(10)
C17 H17 1.0000
C18 H18A 0.9900
C18 H18B 0.9900
C19 H19A 0.9900
C19 H19B 0.9900
C20 H20A 0.9900
C20 H20B 0.9900
C21 H21A 0.9900
C21 H21B 0.9900
C22 H22A 0.9900
C22 H22B 0.9900
C23 H23A 0.9900
C23 H23B 0.9900
C24 C25 1.514(10)
C24 C26 1.543(11)
C24 C27 1.545(10)
C25 H25A 0.9800
C25 H25B 0.9800
C25 H25C 0.9800
C26 H26A 0.9800
C26 H26B 0.9800
C26 H26C 0.9800
C27 H27A 0.9800
C27 H27B 0.9800
C27 H27C 0.9800
C28 C29 1.486(10)
C28 H28A 0.9900
C28 H28B 0.9900
C29 C34 1.389(10)
C29 C30 1.432(11)
C30 C31 1.425(10)
C31 C32 1.395(10)
C31 C35 1.544(9)
C32 C33 1.408(11)
C32 H32 0.9500
C33 C34 1.387(11)
C33 C45 1.532(10)
C34 H34 0.9500
C35 C39 1.538(11)
C35 C40 1.540(10)
C35 C43 1.549(10)
C36 C44 1.518(13)
C36 C41 1.520(10)
C36 C39 1.529(10)
C36 H36 1.0000
C37 C41 1.496(15)
C37 C43 1.520(11)
C37 C42 1.528(15)
C37 H37 1.0000
C38 C44 1.486(13)
C38 C40 1.514(11)
C38 C42 1.536(12)
C38 H38 1.0000
C39 H39A 0.9900
C39 H39B 0.9900
C40 H40A 0.9900
C40 H40B 0.9900
C41 H41A 0.9900
C41 H41B 0.9900
C42 H42A 0.9900
C42 H42B 0.9900
C43 H43A 0.9900
C43 H43B 0.9900
C44 H44A 0.9900
C44 H44B 0.9900
C45 C47 1.455(18)
C45 C47A 1.49(3)
C45 C46 1.50(2)
C45 C48A 1.526(10)
C45 C48 1.544(9)
C45 C46A 1.60(3)
C46 H46A 0.9800
C46 H46B 0.9800
C46 H46C 0.9800
C47 H47A 0.9800
C47 H47B 0.9800
C47 H47C 0.9800
C48 H48A 0.9800
C48 H48B 0.9800
C48 H48C 0.9800
C46A H46D 0.9800
C46A H46E 0.9800
C46A H46F 0.9800
C47A H47D 0.9800
C47A H47E 0.9800
C47A H47F 0.9800
C48A H48D 0.9800
C48A H48E 0.9800
C48A H48F 0.9800
C49 C50 1.481(10)
C49 H49A 0.9900
C49 H49B 0.9900
C50 C55 1.403(10)
C50 C51 1.426(10)
C51 C52 1.415(10)
C52 C53 1.385(10)
C52 C56 1.528(9)
C53 C54 1.402(9)
C53 H53 0.9500
C54 C55 1.358(10)
C54 C66 1.544(10)
C55 H55 0.9500
C56 C60 1.532(10)
C56 C61 1.546(9)
C56 C64 1.547(9)
C57 C62 1.518(11)
C57 C65 1.525(10)
C57 C60 1.541(9)
C57 H57 1.0000
C58 C62 1.528(11)
C58 C64 1.528(9)
C58 C63 1.543(10)
C58 H58 1.0000
C59 C63 1.515(11)
C59 C65 1.520(11)
C59 C61 1.530(9)
C59 H59 1.0000
C60 H60A 0.9900
C60 H60B 0.9900
C61 H61A 0.9900
C61 H61B 0.9900
C62 H62A 0.9900
C62 H62B 0.9900
C63 H63A 0.9900
C63 H63B 0.9900
C64 H64A 0.9900
C64 H64B 0.9900
C65 H65A 0.9900
C65 H65B 0.9900
C66 C68 1.529(11)
C66 C69 1.539(10)
C66 C67 1.545(10)
C67 H67A 0.9800
C67 H67B 0.9800
C67 H67C 0.9800
C68 H68A 0.9800
C68 H68B 0.9800
C68 H68C 0.9800
C69 H69A 0.9800
C69 H69B 0.9800
C69 H69C 0.9800
C70 C71 1.357(10)
C70 H70 0.9500
C71 C72 1.432(11)
C71 H71 0.9500
C72 C73 1.347(11)
C72 H72 0.9500
C73 C74 1.431(10)
C73 H73 0.9500
C74 C75 1.379(10)
C75 C76 1.443(10)
C76 C77 1.347(11)
C76 H76 0.9500
C77 C78 1.408(12)
C77 H77 0.9500
C78 C79 1.341(11)
C78 H78 0.9500
C79 H79 0.9500
K1 O7 2.796(5)
K1 O8 2.810(6)
K1 O5 2.819(5)
K1 O6 2.822(6)
K1 O9 2.839(6)
K1 O4 2.849(6)
K1 N6 3.027(7)
K1 N7 3.044(7)
O4 C81 1.423(9)
O4 C82 1.440(10)
O5 C83 1.380(9)
O5 C84 1.435(9)
O6 C87 1.413(10)
O6 C88 1.435(10)
O7 C89 1.408(9)
O7 C90 1.425(9)
O8 C93 1.420(14)
O8 C94 1.424(12)
O9 C95 1.403(12)
O9 C96 1.428(13)
N6 C80 1.446(11)
N6 C91 1.453(10)
N6 C92 1.463(11)
N7 C86 1.444(10)
N7 C97 1.467(10)
N7 C85 1.473(10)
C80 C81 1.500(12)
C80 H80A 0.9900
C80 H80B 0.9900
C81 H81A 0.9900
C81 H81B 0.9900
C82 C83 1.492(12)
C82 H82A 0.9900
C82 H82B 0.9900
C83 H83A 0.9900
C83 H83B 0.9900
C84 C85 1.469(11)
C84 H84A 0.9900
C84 H84B 0.9900
C85 H85A 0.9900
C85 H85B 0.9900
C86 C87 1.473(11)
C86 H86A 0.9900
C86 H86B 0.9900
C87 H87A 0.9900
C87 H87B 0.9900
C88 C89 1.496(13)
C88 H88A 0.9900
C88 H88B 0.9900
C89 H89A 0.9900
C89 H89B 0.9900
C90 C91 1.517(12)
C90 H90A 0.9900
C90 H90B 0.9900
C91 H91A 0.9900
C91 H91B 0.9900
C92 C93 1.492(15)
C92 H92A 0.9900
C92 H92B 0.9900
C93 H93A 0.9900
C93 H93B 0.9900
C94 C95 1.472(17)
C94 H94A 0.9900
C94 H94B 0.9900
C95 H95A 0.9900
C95 H95B 0.9900
C96 C97 1.503(15)
C96 H96A 0.9900
C96 H96B 0.9900
C97 H97A 0.9900
C97 H97B 0.9900
C101 C102 1.38(2)
C101 H10A 0.9800
C101 H10B 0.9800
C101 H10C 0.9800
C102 C103 1.53(2)
C102 H10D 0.9900
C102 H10E 0.9900
C103 C104 1.63(2)
C103 H10F 0.9900
C103 H10G 0.9900
C104 C105 1.44(2)
C104 H10H 0.9900
C104 H10I 0.9900
C105 H10J 0.9800
C105 H10K 0.9800
C105 H10L 0.9800
C111 C112 1.40(2)
C111 H11A 0.9800
C111 H11B 0.9800
C111 H11C 0.9800
C112 C113 1.54(2)
C112 H11D 0.9900
C112 H11E 0.9900
C113 C114 1.65(2)
C113 H11F 0.9900
C113 H11G 0.9900
C114 C115 1.41(2)
C114 H11H 0.9900
C114 H11I 0.9900
C115 H11J 0.9800
C115 H11K 0.9800
C115 H11L 0.9800
C201 C202 1.399(19)
C201 H20C 0.9800
C201 H20D 0.9800
C201 H20E 0.9800
C202 C203 1.53(2)
C202 H20F 0.9900
C202 H20G 0.9900
C203 C204 1.62(2)
C203 H20H 0.9900
C203 H20I 0.9900
C204 C205 1.415(19)
C204 H20J 0.9900
C204 H20K 0.9900
C205 H20L 0.9800
C205 H20M 0.9800
C205 H20N 0.9800
C211 C212 1.410(17)
C211 H21C 0.9800
C211 H21D 0.9800
C211 H21E 0.9800
C212 C213 1.52(2)
C212 H21F 0.9900
C212 H21G 0.9900
C213 C214 1.66(2)
C213 H21H 0.9900
C213 H21I 0.9900
C214 C215 1.457(18)
C214 H21J 0.9900
C214 H21K 0.9900
C215 H21L 0.9800
C215 H21M 0.9800
C215 H21N 0.9800

loop_
_geom_torsion_atom_site_label_1
_geom_torsion_atom_site_label_2
_geom_torsion_atom_site_label_3
_geom_torsion_atom_site_label_4
_geom_torsion
O3 U1 O1 C9 -93.4(9)
O2 U1 O1 C9 148.3(8)
N4 U1 O1 C9 -133.4(9)
N5 U1 O1 C9 -64.2(8)
N1 U1 O1 C9 19.5(8)
N3 U1 O1 C9 43.8(9)
N2 U1 O1 C9 82.3(8)
O1 U1 O2 C30 -104.9(7)
O3 U1 O2 C30 91.9(7)
N4 U1 O2 C30 -178.7(8)
N5 U1 O2 C30 151.9(7)
N1 U1 O2 C30 -31.8(8)
N3 U1 O2 C30 23.4(8)
N2 U1 O2 C30 -33.6(7)
O1 U1 O3 C51 78.8(8)
O2 U1 O3 C51 -159.9(6)
N4 U1 O3 C51 117.5(6)
N5 U1 O3 C51 49.1(6)
N1 U1 O3 C51 -25.3(6)
N3 U1 O3 C51 -65.1(6)
N2 U1 O3 C51 -96.2(6)
O1 U1 N1 C1 72.6(5)
O3 U1 N1 C1 -127.5(5)
O2 U1 N1 C1 -17.8(6)
N4 U1 N1 C1 111.8(6)
N5 U1 N1 C1 160.1(5)
N3 U1 N1 C1 -85.3(5)
N2 U1 N1 C1 -15.9(5)
O1 U1 N1 C6 -162.5(4)
O3 U1 N1 C6 -2.6(5)
O2 U1 N1 C6 107.2(4)
N4 U1 N1 C6 -123.3(5)
N5 U1 N1 C6 -74.9(4)
N3 U1 N1 C6 39.6(4)
N2 U1 N1 C6 109.0(4)
O1 U1 N1 C7 -48.5(4)
O3 U1 N1 C7 111.3(4)
O2 U1 N1 C7 -138.9(4)
N4 U1 N1 C7 -9.4(5)
N5 U1 N1 C7 39.0(4)
N3 U1 N1 C7 153.6(4)
N2 U1 N1 C7 -137.1(4)
O1 U1 N2 C2 -33.3(4)
O3 U1 N2 C2 145.1(4)
O2 U1 N2 C2 -143.7(4)
N4 U1 N2 C2 -88.5(4)
N5 U1 N2 C2 31.3(6)
N1 U1 N2 C2 37.8(4)
N3 U1 N2 C2 111.2(4)
O1 U1 N2 C3 -155.9(5)
O3 U1 N2 C3 22.4(5)
O2 U1 N2 C3 93.7(5)
N4 U1 N2 C3 148.9(4)
N5 U1 N2 C3 -91.3(5)
N1 U1 N2 C3 -84.8(5)
N3 U1 N2 C3 -11.4(4)
O1 U1 N2 C28 82.1(4)
O3 U1 N2 C28 -99.6(4)
O2 U1 N2 C28 -28.3(4)
N4 U1 N2 C28 26.9(5)
N5 U1 N2 C28 146.7(4)
N1 U1 N2 C28 153.2(5)
N3 U1 N2 C28 -133.4(4)
O1 U1 N3 C4 79.7(5)
O3 U1 N3 C4 -114.2(4)
O2 U1 N3 C4 -30.7(4)
N4 U1 N3 C4 -107.4(7)
N5 U1 N3 C4 176.1(4)
N1 U1 N3 C4 105.1(4)
N2 U1 N3 C4 35.1(4)
O1 U1 N3 C49 -166.3(4)
O3 U1 N3 C49 -0.1(4)
O2 U1 N3 C49 83.4(4)
N4 U1 N3 C49 6.7(8)
N5 U1 N3 C49 -69.8(5)
N1 U1 N3 C49 -140.8(5)
N2 U1 N3 C49 149.2(5)
O1 U1 N3 C5 -44.2(5)
O3 U1 N3 C5 122.0(5)
O2 U1 N3 C5 -154.5(4)
N4 U1 N3 C5 128.8(6)
N5 U1 N3 C5 52.3(5)
N1 U1 N3 C5 -18.7(4)
N2 U1 N3 C5 -88.7(5)
O1 U1 N4 C70 -104.9(6)
O3 U1 N4 C70 87.3(6)
O2 U1 N4 C70 2.2(6)
N5 U1 N4 C70 165.4(7)
N1 U1 N4 C70 -141.9(5)
N3 U1 N4 C70 80.9(10)
N2 U1 N4 C70 -49.2(7)
O1 U1 N4 C74 73.0(5)
O3 U1 N4 C74 -94.8(5)
O2 U1 N4 C74 -179.8(5)
N5 U1 N4 C74 -16.7(5)
N1 U1 N4 C74 36.0(7)
N3 U1 N4 C74 -101.1(6)
N2 U1 N4 C74 128.8(5)
O1 U1 N5 C79 121.4(6)
O3 U1 N5 C79 -68.0(6)
O2 U1 N5 C79 -129.7(5)
N4 U1 N5 C79 -161.2(6)
N1 U1 N5 C79 53.2(6)
N3 U1 N5 C79 -4.7(6)
N2 U1 N5 C79 58.8(7)
O1 U1 N5 C75 -58.0(4)
O3 U1 N5 C75 112.6(5)
O2 U1 N5 C75 50.9(6)
N4 U1 N5 C75 19.4(4)
N1 U1 N5 C75 -126.2(5)
N3 U1 N5 C75 175.9(4)
N2 U1 N5 C75 -120.6(4)
C6 N1 C1 C2 -130.9(6)
C7 N1 C1 C2 112.3(6)
U1 N1 C1 C2 -8.1(8)
C3 N2 C2 C1 67.3(8)
C28 N2 C2 C1 -173.0(6)
U1 N2 C2 C1 -60.7(6)
N1 C1 C2 N2 48.8(8)
C2 N2 C3 C4 -134.5(6)
C28 N2 C3 C4 105.8(7)
U1 N2 C3 C4 -13.9(7)
C49 N3 C4 C3 -178.8(6)
C5 N3 C4 C3 62.8(7)
U1 N3 C4 C3 -62.0(6)
N2 C3 C4 N3 52.1(7)
C4 N3 C5 C6 -126.3(6)
C49 N3 C5 C6 117.6(7)
U1 N3 C5 C6 -4.7(7)
C1 N1 C6 C5 67.0(8)
C7 N1 C6 C5 -176.2(6)
U1 N1 C6 C5 -63.3(6)
N3 C5 C6 N1 46.9(9)
C1 N1 C7 C8 -50.7(7)
C6 N1 C7 C8 -169.3(6)
U1 N1 C7 C8 77.9(6)
N1 C7 C8 C13 122.9(6)
N1 C7 C8 C9 -54.2(8)
U1 O1 C9 C8 0.9(12)
U1 O1 C9 C10 -175.8(6)
C13 C8 C9 O1 -171.8(6)
C7 C8 C9 O1 5.2(9)
C13 C8 C9 C10 5.0(9)
C7 C8 C9 C10 -178.0(6)
O1 C9 C10 C11 172.5(6)
C8 C9 C10 C11 -4.3(9)
O1 C9 C10 C14 -7.3(10)
C8 C9 C10 C14 176.0(6)
C9 C10 C11 C12 1.3(11)
C14 C10 C11 C12 -178.9(7)
C10 C11 C12 C13 1.0(11)
C10 C11 C12 C24 -178.6(7)
C9 C8 C13 C12 -2.7(10)
C7 C8 C13 C12 -179.7(6)
C11 C12 C13 C8 -0.4(11)
C24 C12 C13 C8 179.3(6)
C11 C10 C14 C18 124.7(7)
C9 C10 C14 C18 -55.5(9)
C11 C10 C14 C19 4.3(9)
C9 C10 C14 C19 -175.9(6)
C11 C10 C14 C22 -115.0(7)
C9 C10 C14 C22 64.8(8)
C10 C14 C18 C15 178.8(6)
C19 C14 C18 C15 -58.5(8)
C22 C14 C18 C15 57.1(8)
C20 C15 C18 C14 -59.2(8)
C23 C15 C18 C14 60.8(8)
C21 C17 C19 C14 61.0(8)
C23 C17 C19 C14 -60.2(8)
C10 C14 C19 C17 -179.4(6)
C18 C14 C19 C17 58.4(8)
C22 C14 C19 C17 -58.0(8)
C23 C15 C20 C16 -58.2(8)
C18 C15 C20 C16 61.4(8)
C21 C16 C20 C15 58.4(8)
C22 C16 C20 C15 -61.6(8)
C23 C17 C21 C16 60.0(8)
C19 C17 C21 C16 -60.4(8)
C20 C16 C21 C17 -58.7(8)
C22 C16 C21 C17 60.0(8)
C20 C16 C22 C14 60.3(8)
C21 C16 C22 C14 -60.1(8)
C10 C14 C22 C16 179.8(6)
C18 C14 C22 C16 -58.4(8)
C19 C14 C22 C16 57.8(8)
C20 C15 C23 C17 58.7(8)
C18 C15 C23 C17 -60.7(8)
C21 C17 C23 C15 -60.3(8)
C19 C17 C23 C15 60.4(8)
C11 C12 C24 C25 2.1(10)
C13 C12 C24 C25 -177.6(7)
C11 C12 C24 C26 123.3(8)
C13 C12 C24 C26 -56.4(9)
C11 C12 C24 C27 -118.7(7)
C13 C12 C24 C27 61.6(9)
C2 N2 C28 C29 -172.0(6)
C3 N2 C28 C29 -52.1(7)
U1 N2 C28 C29 75.4(6)
N2 C28 C29 C34 103.9(7)
N2 C28 C29 C30 -72.1(8)
U1 O2 C30 C31 -127.2(7)
U1 O2 C30 C29 52.7(10)
C34 C29 C30 O2 -171.0(6)
C28 C29 C30 O2 4.9(10)
C34 C29 C30 C31 8.8(10)
C28 C29 C30 C31 -175.2(6)
O2 C30 C31 C32 169.4(7)
C29 C30 C31 C32 -10.5(10)
O2 C30 C31 C35 -12.9(11)
C29 C30 C31 C35 167.3(6)
C30 C31 C32 C33 4.9(11)
C35 C31 C32 C33 -172.9(7)
C31 C32 C33 C34 2.9(11)
C31 C32 C33 C45 -176.3(7)
C32 C33 C34 C29 -4.8(11)
C45 C33 C34 C29 174.4(7)
C30 C29 C34 C33 -1.1(11)
C28 C29 C34 C33 -177.0(7)
C32 C31 C35 C39 -123.3(7)
C30 C31 C35 C39 59.0(9)
C32 C31 C35 C40 114.5(7)
C30 C31 C35 C40 -63.2(8)
C32 C31 C35 C43 -0.6(10)
C30 C31 C35 C43 -178.3(7)
C44 C36 C39 C35 59.3(9)
C41 C36 C39 C35 -60.1(11)
C40 C35 C39 C36 -56.6(8)
C31 C35 C39 C36 -178.1(6)
C43 C35 C39 C36 57.1(8)
C44 C38 C40 C35 -56.1(9)
C42 C38 C40 C35 64.0(9)
C39 C35 C40 C38 55.2(8)
C31 C35 C40 C38 -180.0(6)
C43 C35 C40 C38 -60.4(8)
C43 C37 C41 C36 -59.3(10)
C42 C37 C41 C36 61.0(9)
C44 C36 C41 C37 -59.6(9)
C39 C36 C41 C37 60.5(11)
C41 C37 C42 C38 -59.2(9)
C43 C37 C42 C38 62.0(10)
C44 C38 C42 C37 58.0(9)
C40 C38 C42 C37 -62.5(9)
C41 C37 C43 C35 59.4(11)
C42 C37 C43 C35 -62.5(10)
C39 C35 C43 C37 -57.5(10)
C40 C35 C43 C37 59.3(10)
C31 C35 C43 C37 176.5(8)
C40 C38 C44 C36 58.6(9)
C42 C38 C44 C36 -60.3(8)
C41 C36 C44 C38 60.3(9)
C39 C36 C44 C38 -60.6(9)
C34 C33 C45 C47 -60.3(13)
C32 C33 C45 C47 118.8(12)
C34 C33 C45 C47A -2.0(16)
C32 C33 C45 C47A 177.2(14)
C34 C33 C45 C46 173.3(11)
C32 C33 C45 C46 -7.6(14)
C34 C33 C45 C48A 131.2(16)
C32 C33 C45 C48A -49.7(17)
C34 C33 C45 C48 58.9(12)
C32 C33 C45 C48 -121.9(10)
C34 C33 C45 C46A -112.0(14)
C32 C33 C45 C46A 67.1(14)
C4 N3 C49 C50 170.7(6)
C5 N3 C49 C50 -69.2(8)
U1 N3 C49 C50 55.2(7)
N3 C49 C50 C55 107.8(8)
N3 C49 C50 C51 -75.5(8)
U1 O3 C51 C52 -108.9(7)
U1 O3 C51 C50 72.5(8)
C55 C50 C51 O3 -171.7(6)
C49 C50 C51 O3 11.6(9)
C55 C50 C51 C52 9.6(10)
C49 C50 C51 C52 -167.1(6)
O3 C51 C52 C53 171.3(7)
C50 C51 C52 C53 -10.2(9)
O3 C51 C52 C56 -11.0(11)
C50 C51 C52 C56 167.5(6)
C51 C52 C53 C54 4.0(10)
C56 C52 C53 C54 -173.9(6)
C52 C53 C54 C55 3.3(11)
C52 C53 C54 C66 -174.0(7)
C53 C54 C55 C50 -4.3(10)
C66 C54 C55 C50 172.9(7)
C51 C50 C55 C54 -2.0(11)
C49 C50 C55 C54 174.5(7)
C53 C52 C56 C60 -58.2(8)
C51 C52 C56 C60 124.2(7)
C53 C52 C56 C61 179.4(6)
C51 C52 C56 C61 1.8(10)
C53 C52 C56 C64 61.1(8)
C51 C52 C56 C64 -116.6(7)
C52 C56 C60 C57 175.4(6)
C61 C56 C60 C57 -58.5(7)
C64 C56 C60 C57 56.5(7)
C62 C57 C60 C56 -59.6(8)
C65 C57 C60 C56 61.0(8)
C63 C59 C61 C56 61.9(8)
C65 C59 C61 C56 -59.9(8)
C52 C56 C61 C59 -178.8(6)
C60 C56 C61 C59 57.4(7)
C64 C56 C61 C59 -59.3(7)
C65 C57 C62 C58 -60.2(8)
C60 C57 C62 C58 59.9(7)
C64 C58 C62 C57 -59.5(7)
C63 C58 C62 C57 60.1(7)
C65 C59 C63 C58 61.8(7)
C61 C59 C63 C58 -60.4(8)
C62 C58 C63 C59 -60.7(7)
C64 C58 C63 C59 59.7(8)
C62 C58 C64 C56 58.1(8)
C63 C58 C64 C56 -61.4(8)
C52 C56 C64 C58 -176.4(6)
C60 C56 C64 C58 -56.0(7)
C61 C56 C64 C58 60.1(7)
C63 C59 C65 C57 -61.3(7)
C61 C59 C65 C57 60.8(8)
C62 C57 C65 C59 60.1(8)
C60 C57 C65 C59 -60.4(8)
C55 C54 C66 C68 -101.4(8)
C53 C54 C66 C68 75.7(8)
C55 C54 C66 C69 138.9(7)
C53 C54 C66 C69 -44.0(9)
C55 C54 C66 C67 16.7(10)
C53 C54 C66 C67 -166.2(7)
C74 N4 C70 C71 -5.6(11)
U1 N4 C70 C71 172.4(6)
N4 C70 C71 C72 0.8(11)
C70 C71 C72 C73 1.4(11)
C71 C72 C73 C74 1.8(11)
C72 C73 C74 C75 170.6(7)
C72 C73 C74 N4 -6.7(10)
C70 N4 C74 C75 -169.2(6)
U1 N4 C74 C75 12.6(8)
C70 N4 C74 C73 8.3(9)
U1 N4 C74 C73 -169.9(5)
C73 C74 C75 N5 -171.8(6)
N4 C74 C75 N5 5.5(9)
C73 C74 C75 C76 4.8(11)
N4 C74 C75 C76 -177.9(6)
C79 N5 C75 C74 159.8(6)
U1 N5 C75 C74 -20.7(7)
C79 N5 C75 C76 -17.0(9)
U1 N5 C75 C76 162.5(5)
C74 C75 C76 C77 -165.0(7)
N5 C75 C76 C77 11.5(10)
C75 C76 C77 C78 0.4(12)
C76 C77 C78 C79 -6.0(12)
C77 C78 C79 N5 -0.9(12)
C75 N5 C79 C78 12.4(10)
U1 N5 C79 C78 -167.0(6)
O7 K1 O4 C81 -18.6(5)
O8 K1 O4 C81 75.1(5)
O5 K1 O4 C81 -149.5(6)
O6 K1 O4 C81 -77.5(6)
O9 K1 O4 C81 134.3(5)
N6 K1 O4 C81 26.5(5)
N7 K1 O4 C81 -154.5(5)
O7 K1 O4 C82 111.7(5)
O8 K1 O4 C82 -154.6(5)
O5 K1 O4 C82 -19.2(5)
O6 K1 O4 C82 52.8(6)
O9 K1 O4 C82 -95.4(6)
N6 K1 O4 C82 156.8(6)
N7 K1 O4 C82 -24.2(6)
O7 K1 O5 C83 -93.9(6)
O8 K1 O5 C83 54.2(6)
O6 K1 O5 C83 -155.7(5)
O9 K1 O5 C83 109.2(5)
O4 K1 O5 C83 -15.0(5)
N6 K1 O5 C83 -19.0(6)
N7 K1 O5 C83 159.9(6)
O7 K1 O5 C84 123.9(5)
O8 K1 O5 C84 -88.0(5)
O6 K1 O5 C84 62.1(5)
O9 K1 O5 C84 -33.0(5)
O4 K1 O5 C84 -157.2(5)
N6 K1 O5 C84 -161.1(5)
N7 K1 O5 C84 17.8(5)
O7 K1 O6 C87 -145.5(5)
O8 K1 O6 C87 139.8(5)
O5 K1 O6 C87 -15.1(5)
O9 K1 O6 C87 81.8(5)
O4 K1 O6 C87 -71.6(5)
N6 K1 O6 C87 -150.7(5)
N7 K1 O6 C87 29.3(5)
O7 K1 O6 C88 -14.9(5)
O8 K1 O6 C88 -89.6(5)
O5 K1 O6 C88 115.5(5)
O9 K1 O6 C88 -147.6(5)
O4 K1 O6 C88 59.0(6)
N6 K1 O6 C88 -20.1(6)
N7 K1 O6 C88 159.9(6)
O8 K1 O7 C89 102.7(5)
O5 K1 O7 C89 -100.5(5)
O6 K1 O7 C89 -19.6(5)
O9 K1 O7 C89 49.7(6)
O4 K1 O7 C89 -159.8(5)
N6 K1 O7 C89 155.3(6)
N7 K1 O7 C89 -24.8(6)
O8 K1 O7 C90 -32.8(5)
O5 K1 O7 C90 124.0(5)
O6 K1 O7 C90 -155.1(6)
O9 K1 O7 C90 -85.8(6)
O4 K1 O7 C90 64.7(5)
N6 K1 O7 C90 19.8(5)
N7 K1 O7 C90 -160.3(5)
O7 K1 O8 C93 80.1(6)
O5 K1 O8 C93 -76.5(7)
O6 K1 O8 C93 137.2(6)
O9 K1 O8 C93 -146.1(7)
O4 K1 O8 C93 -22.9(6)
N6 K1 O8 C93 26.4(6)
N7 K1 O8 C93 -152.2(6)
O7 K1 O8 C94 -142.5(7)
O5 K1 O8 C94 60.9(8)
O6 K1 O8 C94 -85.4(7)
O9 K1 O8 C94 -8.6(6)
O4 K1 O8 C94 114.6(7)
N6 K1 O8 C94 163.9(7)
N7 K1 O8 C94 -14.8(7)
O7 K1 O9 C95 41.8(8)
O8 K1 O9 C95 -24.9(7)
O5 K1 O9 C95 -160.3(7)
O6 K1 O9 C95 96.4(7)
O4 K1 O9 C95 -103.6(7)
N6 K1 O9 C95 -32.3(7)
N7 K1 O9 C95 149.0(7)
O7 K1 O9 C96 -85.0(7)
O8 K1 O9 C96 -151.7(7)
O5 K1 O9 C96 72.9(6)
O6 K1 O9 C96 -30.4(6)
O4 K1 O9 C96 129.5(6)
N6 K1 O9 C96 -159.1(6)
N7 K1 O9 C96 22.2(6)
O7 K1 N6 C80 133.3(6)
O8 K1 N6 C80 -114.1(6)
O5 K1 N6 C80 9.7(6)
O6 K1 N6 C80 138.6(5)
O9 K1 N6 C80 -106.6(5)
O4 K1 N6 C80 5.8(5)
O7 K1 N6 C91 14.4(5)
O8 K1 N6 C91 126.9(6)
O5 K1 N6 C91 -109.3(5)
O6 K1 N6 C91 19.6(6)
O9 K1 N6 C91 134.4(5)
O4 K1 N6 C91 -113.1(5)
O7 K1 N6 C92 -105.8(6)
O8 K1 N6 C92 6.8(5)
O5 K1 N6 C92 130.6(5)
O6 K1 N6 C92 -100.5(5)
O9 K1 N6 C92 14.3(6)
O4 K1 N6 C92 126.7(6)
O7 K1 N7 C86 9.9(5)
O8 K1 N7 C86 -103.4(5)
O5 K1 N7 C86 132.9(5)
O6 K1 N7 C86 4.7(4)
O9 K1 N7 C86 -109.5(5)
O4 K1 N7 C86 137.9(4)
O7 K1 N7 C97 131.0(5)
O8 K1 N7 C97 17.7(6)
O5 K1 N7 C97 -106.0(6)
O6 K1 N7 C97 125.8(6)
O9 K1 N7 C97 11.6(5)
O4 K1 N7 C97 -101.0(6)
O7 K1 N7 C85 -109.7(5)
O8 K1 N7 C85 137.0(5)
O5 K1 N7 C85 13.3(4)
O6 K1 N7 C85 -114.9(5)
O9 K1 N7 C85 130.9(5)
O4 K1 N7 C85 18.3(5)
C91 N6 C80 C81 79.9(9)
C92 N6 C80 C81 -158.7(8)
K1 N6 C80 C81 -37.4(8)
C82 O4 C81 C80 171.5(7)
K1 O4 C81 C80 -56.6(7)
N6 C80 C81 O4 65.3(9)
C81 O4 C82 C83 -179.3(7)
K1 O4 C82 C83 49.1(8)
C84 O5 C83 C82 -170.1(7)
K1 O5 C83 C82 46.2(9)
O4 C82 C83 O5 -62.8(10)
C83 O5 C84 C85 167.9(7)
K1 O5 C84 C85 -48.3(8)
O5 C84 C85 N7 64.2(9)
C86 N7 C85 C84 -161.2(7)
C97 N7 C85 C84 74.0(9)
K1 N7 C85 C84 -44.6(7)
C97 N7 C86 C87 -157.7(8)
C85 N7 C86 C87 78.7(9)
K1 N7 C86 C87 -38.7(8)
C88 O6 C87 C86 167.1(6)
K1 O6 C87 C86 -61.4(7)
N7 C86 C87 O6 70.4(9)
C87 O6 C88 C89 176.3(6)
K1 O6 C88 C89 45.8(7)
C90 O7 C89 C88 -170.7(7)
K1 O7 C89 C88 51.6(8)
O6 C88 C89 O7 -65.4(8)
C89 O7 C90 C91 173.0(7)
K1 O7 C90 C91 -50.9(8)
C80 N6 C91 C90 -165.8(6)
C92 N6 C91 C90 73.1(9)
K1 N6 C91 C90 -47.1(7)
O7 C90 C91 N6 67.8(9)
C80 N6 C92 C93 82.7(10)
C91 N6 C92 C93 -156.2(9)
K1 N6 C92 C93 -38.0(10)
C94 O8 C93 C92 164.5(8)
K1 O8 C93 C92 -56.7(9)
N6 C92 C93 O8 63.4(11)
C93 O8 C94 C95 179.1(8)
K1 O8 C94 C95 39.8(10)
C96 O9 C95 C94 -173.1(8)
K1 O9 C95 C94 58.1(9)
O8 C94 C95 O9 -67.3(11)
C95 O9 C96 C97 179.6(8)
K1 O9 C96 C97 -54.7(9)
C86 N7 C97 C96 74.1(10)
C85 N7 C97 C96 -161.6(8)
K1 N7 C97 C96 -43.6(9)
O9 C96 C97 N7 68.1(10)
C101 C102 C103 C104 -173(4)
C102 C103 C104 C105 -166(3)
C111 C112 C113 C114 -149(4)
C112 C113 C114 C115 -160(4)
C201 C202 C203 C204 -100(3)
C202 C203 C204 C205 128(3)
C211 C212 C213 C214 -161(3)
C212 C213 C214 C215 177(2)
